data_4088285
loop_
_publ_author_name
'Gruber, Stefan'

_publ_section_title
;
 Synthesis, NMR, and X-ray Studies of Iridium Dihydride C,N and N,P Ligand
 Complexes
;
_journal_issue 5
_journal_name_full Organometallics
_journal_page_first 699
_journal_paper_doi 10.1021/acs.organomet.5b00989
_journal_volume 35
_journal_year 2016
_chemical_absolute_configuration ad
_chemical_formula_moiety 'C32 H12 B F24, C38 H53 Ir N3 O'
_chemical_formula_sum 'C70 H65 B F24 Ir N3 O'
_chemical_formula_weight 1623.29
_space_group_IT_number 1
_space_group_name_Hall 'P 1'
_space_group_name_H-M_alt 'P 1'
_symmetry_cell_setting triclinic
_symmetry_space_group_name_Hall 'P 1'
_symmetry_space_group_name_H-M 'P 1'
_atom_sites_solution_hydrogens difmap
_atom_sites_solution_primary direct
_cell_angle_alpha 93.485(4)
_cell_angle_beta 99.956(4)
_cell_angle_gamma 96.649(4)
_cell_formula_units_Z 2
_cell_length_a 12.3276(9)
_cell_length_b 13.6052(11)
_cell_length_c 20.4293(16)
_cell_measurement_reflns_used 9791
_cell_measurement_temperature 123
_cell_measurement_theta_max 32
_cell_measurement_theta_min 3
_cell_volume 3340.6(5)
_computing_cell_refinement 'Apex2 (Bruker AXS, 2006)'
_computing_data_collection 'Apex2 (Bruker AXS, 2006)'
_computing_data_reduction 'Apex2 (Bruker AXS, 2006)'
_computing_molecular_graphics 'CAMERON (Watkin et al., 1996)'
_computing_publication_material 'CRYSTALS (Betteridge et al., 2003)'
_computing_structure_refinement 'CRYSTALS (Betteridge et al., 2003)'
_computing_structure_solution 'SIR92 (Altomare et al., 1994)'
_diffrn_ambient_temperature 123
_diffrn_measured_fraction_theta_full 0.996
_diffrn_measured_fraction_theta_max 0.996
_diffrn_measurement_device Area
_diffrn_measurement_device_type 'Bruker Kappa Apex2'
_diffrn_measurement_method '\f & \w scans'
_diffrn_radiation_monochromator graphite
_diffrn_radiation_type 'Mo K\a'
_diffrn_radiation_wavelength 0.71073
_diffrn_reflns_av_R_equivalents 0.037
_diffrn_reflns_limit_h_max 18
_diffrn_reflns_limit_h_min -18
_diffrn_reflns_limit_k_max 20
_diffrn_reflns_limit_k_min -20
_diffrn_reflns_limit_l_max 30
_diffrn_reflns_limit_l_min -30
_diffrn_reflns_number 90486
_diffrn_reflns_theta_full 32.577
_diffrn_reflns_theta_max 32.577
_diffrn_reflns_theta_min 1.691
_diffrn_standards_number 0
_exptl_absorpt_coefficient_mu 2.112
_exptl_absorpt_correction_T_max 0.92
_exptl_absorpt_correction_T_min 0.81
_exptl_absorpt_correction_type multi-scan
_exptl_absorpt_process_details 'SADABS (Siemens, 1996)'
_exptl_crystal_colour orange
_exptl_crystal_density_diffrn 1.614
_exptl_crystal_density_method 'not measured'
_exptl_crystal_description plate
_exptl_crystal_F_000 1624.000
_exptl_crystal_size_max 0.210
_exptl_crystal_size_mid 0.100
_exptl_crystal_size_min 0.040
_refine_diff_density_max 2.61
_refine_diff_density_min -1.86
_refine_ls_abs_structure_details 'Flack (1983), 23101 Friedel-pairs'
_refine_ls_abs_structure_Flack 0.006(3)
_refine_ls_extinction_method None
_refine_ls_goodness_of_fit_ref 1.0987
_refine_ls_hydrogen_treatment constr
_refine_ls_matrix_type full
_refine_ls_number_parameters 2141
_refine_ls_number_reflns 35351
_refine_ls_number_restraints 1052
_refine_ls_R_factor_all 0.0561
_refine_ls_R_factor_gt 0.0412
_refine_ls_shift/su_max 0.0897034
_refine_ls_shift/su_mean 0.0016906
_refine_ls_structure_factor_coef F
_refine_ls_weighting_details
;
 Method, part 1, Chebychev polynomial, (Watkin, 1994, Prince, 1982) 
 [weight] = 1.0/[A~0~*T~0~(x)+A~1~*T~1~(x) ... +A~n-1~]*T~n-1~(x)] 
 where A~i~ are the Chebychev coefficients listed below and x= Fcalc/Fmax 
 Method = Robust Weighting (Prince, 1982) 
 W = [weight] * [1-(deltaF/6*sigmaF)^2^]^2^ 
 A~i~ are: 
 0.184 0.834E-01 0.483E-01 
;
_refine_ls_weighting_scheme calc
_refine_ls_wR_factor_all 0.0674
_refine_ls_wR_factor_gt 0.0416
_refine_ls_wR_factor_ref 0.0401
_reflns_limit_h_max 18
_reflns_limit_h_min -18
_reflns_limit_k_max 20
_reflns_limit_k_min -20
_reflns_limit_l_max 30
_reflns_limit_l_min -30
_reflns_number_gt 37608
_reflns_number_total 47337
_reflns_threshold_expression I>2.0\s(I)
_oxford_diffrn_Wilson_B_factor 0.00
_oxford_diffrn_Wilson_scale 0.00
_oxford_refine_ls_r_factor_ref 0.0387
_oxford_refine_ls_scale 0.07416(4)
_oxford_reflns_number_all 47267
_oxford_reflns_threshold_expression_ref I>0.0\s(I)
_cod_data_source_file om5b00989_si_002.cif
_cod_data_source_block 1
_cod_original_sg_symbol_Hall 'P 1 '
_cod_original_sg_symbol_H-M 'P 1 '
_cod_original_formula_sum 'C70 H65 B1 F24 Ir1 N3 O1'
_cod_database_code 4088285

loop_
_symmetry_equiv_pos_as_xyz
x,y,z

loop_
_atom_site_label
_atom_site_type_symbol
_atom_site_fract_x
_atom_site_fract_y
_atom_site_fract_z
_atom_site_U_iso_or_equiv
_atom_site_occupancy
_atom_site_adp_type
_atom_site_refinement_flags_posn
_atom_site_refinement_flags_adp
_atom_site_refinement_flags_occupancy
_atom_site_disorder_assembly
_atom_site_disorder_group
Ir1 Ir 0.26911(7) 1.13086(4) 0.71864(4) 0.0129 1.0000 Uani . . . . .
N1 N 0.2790(3) 1.0698(3) 0.8128(2) 0.0160 1.0000 Uani . . . . .
N2 N 0.4448(3) 1.2773(3) 0.8043(2) 0.0267 1.0000 Uani . . . . .
N3 N 0.3235(3) 1.3651(2) 0.7591(2) 0.0205 1.0000 Uani . . . . .
O1 O 0.2421(3) 0.9898(2) 0.90148(19) 0.0255 1.0000 Uani . . . . .
C1 C 0.2035(3) 1.0356(3) 0.8469(2) 0.0168 1.0000 Uani . . . . .
C2 C 0.3568(4) 0.9803(3) 0.9014(3) 0.0237 1.0000 Uani . . . . .
C3 C 0.3875(4) 1.0437(3) 0.8465(3) 0.0206 1.0000 Uani . . . . .
C4 C 0.4712(4) 1.1330(4) 0.8730(3) 0.0299 1.0000 Uani . . . . .
C5 C 0.5100(4) 1.1957(4) 0.8200(3) 0.0345 1.0000 Uani . . . . .
C6 C 0.4840(5) 1.3753(4) 0.8271(3) 0.0431 1.0000 Uani . . . . .
C7 C 0.4079(5) 1.4301(3) 0.7993(3) 0.0346 1.0000 Uani . . . . .
C8 C 0.3457(5) 1.2687(4) 0.7629(3) 0.0167 1.0000 Uani . . . . .
C9 C 0.2392(4) 1.4047(3) 0.7111(2) 0.0214 1.0000 Uani . . . . .
C10 C 0.2766(7) 1.4396(4) 0.6503(4) 0.0276 1.0000 Uani . . . . .
C11 C 0.1918(4) 1.4759(3) 0.6072(3) 0.0289 1.0000 Uani . . . . .
C12 C 0.0847(5) 1.4771(4) 0.6185(4) 0.0388 1.0000 Uani . . . . .
C13 C 0.0570(6) 1.4450(4) 0.6767(3) 0.0351 1.0000 Uani . . . . .
C14 C 0.1337(4) 1.4093(3) 0.7251(3) 0.0279 1.0000 Uani . . . . .
C15 C 0.3911(4) 1.4473(3) 0.6407(3) 0.0265 1.0000 Uani . . . . .
C16 C 0.4448(5) 1.5553(4) 0.6565(4) 0.0384 1.0000 Uani . . . . .
C17 C 0.3976(5) 1.4129(4) 0.5688(3) 0.0363 1.0000 Uani . . . . .
C18 C 0.1097(6) 1.3830(3) 0.7924(3) 0.0412 1.0000 Uani . . . . .
C19 C 0.1542(9) 1.4654(5) 0.8483(5) 0.0699 1.0000 Uani . . . . .
C20 C -0.0193(7) 1.3574(5) 0.7902(5) 0.0628 1.0000 Uani . . . . .
C21 C 0.0802(4) 1.0331(3) 0.8349(2) 0.0187 1.0000 Uani . . . . .
C22 C 0.0413(4) 1.0637(3) 0.9007(3) 0.0255 1.0000 Uani . . . . .
C23 C -0.0862(5) 1.0513(4) 0.8897(3) 0.0348 1.0000 Uani . . . . .
C24 C -0.1313(5) 0.9417(4) 0.8684(3) 0.0390 1.0000 Uani . . . . .
C25 C -0.0947(4) 0.9121(3) 0.8024(3) 0.0301 1.0000 Uani . . . . .
C26 C -0.1367(5) 0.9771(5) 0.7503(4) 0.0358 1.0000 Uani . . . . .
C27 C -0.0912(4) 1.0853(4) 0.7708(3) 0.0301 1.0000 Uani . . . . .
C28 C 0.0364(4) 1.0997(3) 0.7815(3) 0.0210 1.0000 Uani . . . . .
C29 C 0.0313(4) 0.9229(3) 0.8135(3) 0.0236 1.0000 Uani . . . . .
C30 C -0.1305(5) 1.1151(4) 0.8361(4) 0.0374 1.0000 Uani . . . . .
C31 C 0.1895(4) 1.1844(3) 0.6300(2) 0.0208 1.0000 Uani . . . . .
C32 C 0.3008(5) 1.1773(3) 0.6253(3) 0.0224 1.0000 Uani . . . . .
C33 C 0.3376(5) 1.0976(3) 0.5814(3) 0.0273 1.0000 Uani . . . . .
C34 C 0.3690(4) 1.0094(3) 0.6203(3) 0.0258 1.0000 Uani . . . . .
C35 C 0.2985(4) 0.9921(3) 0.6743(3) 0.0203 1.0000 Uani . . . . .
C36 C 0.1823(5) 0.9904(3) 0.6655(3) 0.0193 1.0000 Uani . . . . .
C37 C 0.1088(4) 1.0041(3) 0.6007(3) 0.0241 1.0000 Uani . . . . .
C38 C 0.0905(4) 1.1137(3) 0.5946(3) 0.0239 1.0000 Uani . . . . .
H21 H 0.3669 0.9102 0.8927 0.0293 1.0000 Uiso R . . . .
H22 H 0.3998 1.0082 0.9439 0.0290 1.0000 Uiso R . . . .
H31 H 0.4188 1.0035 0.8148 0.0249 1.0000 Uiso R . . . .
H41 H 0.5371 1.1082 0.8976 0.0351 1.0000 Uiso R . . . .
H42 H 0.4416 1.1737 0.9042 0.0351 1.0000 Uiso R . . . .
H51 H 0.5030 1.1525 0.7799 0.0408 1.0000 Uiso R . . . .
H52 H 0.5876 1.2226 0.8338 0.0410 1.0000 Uiso R . . . .
H61 H 0.5504 1.3985 0.8565 0.0529 1.0000 Uiso R . . . .
H71 H 0.4108 1.4998 0.8051 0.0399 1.0000 Uiso R . . . .
H111 H 0.2117 1.4990 0.5669 0.0373 1.0000 Uiso R . . . .
H121 H 0.0303 1.4987 0.5858 0.0503 1.0000 Uiso R . . . .
H131 H -0.0141 1.4465 0.6848 0.0508 1.0000 Uiso R . . . .
H151 H 0.4326 1.4052 0.6719 0.0329 1.0000 Uiso R . . . .
H161 H 0.5218 1.5614 0.6500 0.0598 1.0000 Uiso R . . . .
H162 H 0.4395 1.5725 0.7028 0.0598 1.0000 Uiso R . . . .
H163 H 0.4007 1.5954 0.6282 0.0597 1.0000 Uiso R . . . .
H171 H 0.4753 1.4124 0.5631 0.0573 1.0000 Uiso R . . . .
H172 H 0.3636 1.4586 0.5382 0.0573 1.0000 Uiso R . . . .
H173 H 0.3568 1.3471 0.5558 0.0569 1.0000 Uiso R . . . .
H181 H 0.1447 1.3250 0.8048 0.0502 1.0000 Uiso R . . . .
H191 H 0.1474 1.4385 0.8911 0.1085 1.0000 Uiso R . . . .
H192 H 0.1103 1.5204 0.8439 0.1093 1.0000 Uiso R . . . .
H193 H 0.2318 1.4902 0.8499 0.1091 1.0000 Uiso R . . . .
H201 H -0.0516 1.3057 0.7545 0.0990 1.0000 Uiso R . . . .
H202 H -0.0560 1.4157 0.7821 0.0990 1.0000 Uiso R . . . .
H203 H -0.0328 1.3339 0.8319 0.0990 1.0000 Uiso R . . . .
H221 H 0.0676 1.1329 0.9148 0.0307 1.0000 Uiso R . . . .
H222 H 0.0685 1.0240 0.9354 0.0313 1.0000 Uiso R . . . .
H231 H -0.1090 1.0708 0.9308 0.0417 1.0000 Uiso R . . . .
H241 H -0.1018 0.9007 0.9029 0.0475 1.0000 Uiso R . . . .
H242 H -0.2111 0.9323 0.8608 0.0467 1.0000 Uiso R . . . .
H251 H -0.1254 0.8430 0.7887 0.0371 1.0000 Uiso R . . . .
H261 H -0.1125 0.9577 0.7084 0.0435 1.0000 Uiso R . . . .
H262 H -0.2179 0.9700 0.7431 0.0429 1.0000 Uiso R . . . .
H271 H -0.1194 1.1288 0.7372 0.0379 1.0000 Uiso R . . . .
H281 H 0.0625 1.1697 0.7958 0.0257 1.0000 Uiso R . . . .
H282 H 0.0607 1.0815 0.7397 0.0257 1.0000 Uiso R . . . .
H291 H 0.0520 0.9025 0.7723 0.0281 1.0000 Uiso R . . . .
H292 H 0.0606 0.8820 0.8484 0.0283 1.0000 Uiso R . . . .
H301 H -0.2099 1.1067 0.8286 0.0459 1.0000 Uiso R . . . .
H302 H -0.1039 1.1849 0.8495 0.0458 1.0000 Uiso R . . . .
H311 H 0.1707 1.2523 0.6382 0.0257 1.0000 Uiso R . . . .
H321 H 0.3499 1.2406 0.6304 0.0261 1.0000 Uiso R . . . .
H331 H 0.2795 1.0732 0.5436 0.0339 1.0000 Uiso R . . . .
H332 H 0.4023 1.1259 0.5639 0.0340 1.0000 Uiso R . . . .
H341 H 0.4470 1.0227 0.6423 0.0303 1.0000 Uiso R . . . .
H342 H 0.3607 0.9504 0.5890 0.0313 1.0000 Uiso R . . . .
H351 H 0.3293 0.9515 0.7083 0.0240 1.0000 Uiso R . . . .
H361 H 0.1458 0.9499 0.6944 0.0199 1.0000 Uiso R . . . .
H371 H 0.0378 0.9645 0.5995 0.0291 1.0000 Uiso R . . . .
H372 H 0.1401 0.9792 0.5640 0.0291 1.0000 Uiso R . . . .
H381 H 0.0276 1.1247 0.6154 0.0298 1.0000 Uiso R . . . .
H382 H 0.0731 1.1260 0.5479 0.0299 1.0000 Uiso R . . . .
Ir2 Ir 0.26242(7) 1.12056(4) 0.21922(4) 0.0222 1.0000 Uani D U . . .
N4 N 0.2664(4) 1.0579(3) 0.3133(2) 0.0235 1.0000 Uani . . . . .
O2 O 0.2276(4) 0.9853(3) 0.4021(2) 0.0324 1.0000 Uani . . . . .
C39 C 0.1922(5) 1.0302(3) 0.3464(2) 0.0240 1.0000 Uani . . . . .
C40 C 0.3424(5) 0.9741(4) 0.4040(3) 0.0338 1.0000 Uani . . . . .
C41 C 0.3746(5) 1.0309(4) 0.3463(3) 0.0313 1.0000 Uani . . . . .
C42 C 0.4660(5) 1.1172(5) 0.3708(4) 0.0379 1.0000 Uani . . . . .
C43 C 0.5052(4) 1.1759(3) 0.3148(3) 0.0380 1.0000 Uani D U . . .
C59 C 0.0693(4) 1.0324(3) 0.3332(2) 0.0222 1.0000 Uani . . . . .
C60 C 0.0289(5) 1.0657(3) 0.3981(3) 0.0291 1.0000 Uani . . . . .
C61 C -0.0970(5) 1.0603(4) 0.3854(3) 0.0327 1.0000 Uani . . . . .
C62 C -0.1496(6) 0.9526(4) 0.3619(3) 0.0410 1.0000 Uani . . . . .
C63 C -0.1124(5) 0.9206(4) 0.2987(3) 0.0376 1.0000 Uani . . . . .
C64 C -0.1469(5) 0.9837(7) 0.2453(4) 0.0462 1.0000 Uani . . . . .
C65 C -0.0966(5) 1.0949(4) 0.2668(3) 0.0309 1.0000 Uani . . . . .
C66 C 0.0303(4) 1.1013(3) 0.2798(3) 0.0229 1.0000 Uani . . . . .
C67 C 0.0147(5) 0.9242(3) 0.3113(3) 0.0296 1.0000 Uani . . . . .
C68 C -0.1350(5) 1.1277(4) 0.3309(3) 0.0346 1.0000 Uani . . . . .
C69 C 0.1873(5) 1.1767(3) 0.1308(3) 0.0311 1.0000 Uani . . . . .
C70 C 0.2945(6) 1.1670(4) 0.1247(3) 0.0331 1.0000 Uani . . . . .
C71 C 0.3300(6) 1.0843(4) 0.0808(3) 0.0408 1.0000 Uani . . . . .
C72 C 0.3589(5) 0.9963(4) 0.1214(3) 0.0370 1.0000 Uani . . . . .
C73 C 0.2890(4) 0.9796(3) 0.1736(3) 0.0262 1.0000 Uani . . . . .
C74 C 0.1745(6) 0.9808(5) 0.1648(4) 0.0256 1.0000 Uani . . . . .
C75 C 0.1011(5) 0.9976(4) 0.1001(3) 0.0291 1.0000 Uani . . . . .
C76 C 0.0866(6) 1.1078(4) 0.0955(3) 0.0326 1.0000 Uani . . . . .
H401 H 0.3867 1.0026 0.4463 0.0419 1.0000 Uiso R . . . .
H402 H 0.3510 0.9043 0.3965 0.0418 1.0000 Uiso R . . . .
H411 H 0.4021 0.9867 0.3148 0.0380 1.0000 Uiso R . . . .
H421 H 0.4415 1.1623 0.4015 0.0472 1.0000 Uiso R . . . .
H422 H 0.5298 1.0906 0.3945 0.0470 1.0000 Uiso R . . . .
H431 H 0.5829 1.2014 0.3295 0.0491 1.0000 Uiso R . . . .
H432 H 0.4971 1.1324 0.2745 0.0491 1.0000 Uiso R . . . .
H601 H 0.0503 1.0229 0.4321 0.0361 1.0000 Uiso R . . . .
H602 H 0.0630 1.1328 0.4134 0.0359 1.0000 Uiso R . . . .
H611 H -0.1217 1.0807 0.4270 0.0411 1.0000 Uiso R . . . .
H621 H -0.1263 0.9102 0.3962 0.0500 1.0000 Uiso R . . . .
H622 H -0.2297 0.9488 0.3544 0.0499 1.0000 Uiso R . . . .
H631 H -0.1467 0.8528 0.2853 0.0472 1.0000 Uiso R . . . .
H641 H -0.2269 0.9797 0.2340 0.0457 1.0000 Uiso R . . . .
H642 H -0.1152 0.9637 0.2065 0.0462 1.0000 Uiso R . . . .
H651 H -0.1198 1.1387 0.2318 0.0352 1.0000 Uiso R . . . .
H661 H 0.0618 1.1694 0.2949 0.0283 1.0000 Uiso R . . . .
H662 H 0.0567 1.0831 0.2391 0.0282 1.0000 Uiso R . . . .
H671 H 0.0376 0.9015 0.2713 0.0357 1.0000 Uiso R . . . .
H672 H 0.0379 0.8829 0.3467 0.0363 1.0000 Uiso R . . . .
H681 H -0.2163 1.1205 0.3218 0.0431 1.0000 Uiso R . . . .
H682 H -0.1059 1.1973 0.3462 0.0433 1.0000 Uiso R . . . .
H691 H 0.1731 1.2454 0.1381 0.0371 1.0000 Uiso R . . . .
H701 H 0.3450 1.2294 0.1306 0.0401 1.0000 Uiso R . . . .
H711 H 0.3945 1.1124 0.0637 0.0486 1.0000 Uiso R . . . .
H712 H 0.2718 1.0611 0.0435 0.0490 1.0000 Uiso R . . . .
H721 H 0.3501 0.9358 0.0913 0.0452 1.0000 Uiso R . . . .
H722 H 0.4362 1.0102 0.1439 0.0448 1.0000 Uiso R . . . .
H731 H 0.3174 0.9358 0.2074 0.0331 1.0000 Uiso R . . . .
H741 H 0.1363 0.9395 0.1933 0.0332 1.0000 Uiso R . . . .
H751 H 0.1332 0.9746 0.0632 0.0372 1.0000 Uiso R . . . .
H752 H 0.0297 0.9588 0.0982 0.0372 1.0000 Uiso R . . . .
H761 H 0.0725 1.1209 0.0493 0.0392 1.0000 Uiso R . . . .
H762 H 0.0243 1.1215 0.1149 0.0390 1.0000 Uiso R . . . .
N5 N 0.4435(3) 1.2612(3) 0.3025(3) 0.0352 0.831(6) Uani D U P 1 1
N6 N 0.3138(3) 1.3514(2) 0.2748(2) 0.0362 0.831(6) Uani D U P 1 1
C44 C 0.4848(4) 1.3576(4) 0.3277(4) 0.0399 0.831(6) Uani D U P 1 1
C45 C 0.4040(5) 1.4138(3) 0.3071(4) 0.0455 0.831(6) Uani D U P 1 1
C46 C 0.3371(3) 1.2538(3) 0.2670(4) 0.0275 0.831(6) Uani D U P 1 1
C47 C 0.2106(4) 1.3832(3) 0.2475(2) 0.0398 0.831(6) Uani D U P 1 1
C48 C 0.1949(4) 1.4163(4) 0.1841(3) 0.0518 0.831(6) Uani D U P 1 1
C49 C 0.0922(6) 1.4439(4) 0.1563(3) 0.0557 0.831(6) Uani D U P 1 1
C50 C 0.0048(5) 1.4367(5) 0.1919(4) 0.0548 0.831(6) Uani D U P 1 1
C51 C 0.0203(4) 1.4027(4) 0.2574(3) 0.0439 0.831(6) Uani D U P 1 1
C52 C 0.1191(3) 1.3782(3) 0.2854(2) 0.0335 0.831(6) Uani D U P 1 1
C53 C 0.2913(6) 1.4279(4) 0.1461(3) 0.0628 0.831(6) Uani D U P 1 1
C54 C 0.3639(9) 1.5309(7) 0.1649(5) 0.0869 0.831(6) Uani D U P 1 1
C55 C 0.2504(8) 1.4083(7) 0.0689(4) 0.0736 0.831(6) Uani D U P 1 1
C56 C 0.1412(3) 1.3606(3) 0.3610(3) 0.0341 0.831(6) Uani D U P 1 1
C57 C 0.1564(6) 1.4583(4) 0.4051(3) 0.0533 0.831(6) Uani D U P 1 1
C58 C 0.2379(6) 1.3007(5) 0.3793(3) 0.0811 0.831(6) Uani D U P 1 1
H441 H 0.5547 1.3792 0.3541 0.0491 0.831(6) Uiso R . P 1 1
H451 H 0.4090 1.4821 0.3134 0.0557 0.831(6) Uiso R . P 1 1
H491 H 0.0813 1.4694 0.1138 0.0750 0.831(6) Uiso R . P 1 1
H501 H -0.0653 1.4538 0.1719 0.0792 0.831(6) Uiso R . P 1 1
H511 H -0.0387 1.3924 0.2822 0.0638 0.831(6) Uiso R . P 1 1
H531 H 0.3415 1.3792 0.1603 0.0842 0.831(6) Uiso R . P 1 1
H541 H 0.4160 1.5370 0.1350 0.1206 0.831(6) Uiso R . P 1 1
H542 H 0.3104 1.5768 0.1573 0.1212 0.831(6) Uiso R . P 1 1
H543 H 0.4011 1.5340 0.2104 0.1210 0.831(6) Uiso R . P 1 1
H551 H 0.2272 1.3382 0.0607 0.1212 0.831(6) Uiso R . P 1 1
H552 H 0.3136 1.4346 0.0509 0.1209 0.831(6) Uiso R . P 1 1
H553 H 0.1905 1.4481 0.0626 0.1212 0.831(6) Uiso R . P 1 1
H561 H 0.0731 1.3213 0.3690 0.0492 0.831(6) Uiso R . P 1 1
H571 H 0.2237 1.4957 0.3972 0.0859 0.831(6) Uiso R . P 1 1
H572 H 0.0954 1.4931 0.3883 0.0859 0.831(6) Uiso R . P 1 1
H573 H 0.1592 1.4491 0.4515 0.0863 0.831(6) Uiso R . P 1 1
H581 H 0.2456 1.2981 0.4267 0.1401 0.831(6) Uiso R . P 1 1
H582 H 0.2179 1.2384 0.3528 0.1403 0.831(6) Uiso R . P 1 1
H583 H 0.3006 1.3426 0.3699 0.1401 0.831(6) Uiso R . P 1 1
N105 N 0.4465(7) 1.2619(4) 0.2983(7) 0.0352 0.169(6) Uani D U P 1 2
N106 N 0.3218(8) 1.3525(5) 0.2628(5) 0.0356 0.169(6) Uani D U P 1 2
C144 C 0.4942(9) 1.3584(7) 0.3135(8) 0.0397 0.169(6) Uani D U P 1 2
C145 C 0.4154(11) 1.4149(6) 0.2919(8) 0.0452 0.169(6) Uani D U P 1 2
C146 C 0.3392(6) 1.2545(4) 0.2625(5) 0.0275 0.169(6) Uani D U P 1 2
C147 C 0.2171(10) 1.3835(5) 0.2451(5) 0.0398 0.169(6) Uani D U P 1 2
C148 C 0.1882(13) 1.4230(8) 0.1837(7) 0.0519 0.169(6) Uani D U P 1 2
C149 C 0.0831(15) 1.4533(8) 0.1659(9) 0.0554 0.169(6) Uani D U P 1 2
C150 C 0.0079(12) 1.4455(9) 0.2096(11) 0.0548 0.169(6) Uani D U P 1 2
C151 C 0.0373(11) 1.4067(9) 0.2714(10) 0.0439 0.169(6) Uani D U P 1 2
C152 C 0.1420(9) 1.3768(8) 0.2893(7) 0.0333 0.169(6) Uani D U P 1 2
C153 C 0.2709(17) 1.4307(8) 0.1351(7) 0.0626 0.169(6) Uani D U P 1 2
C154 C 0.3917(17) 1.454(3) 0.1721(9) 0.0867 0.169(6) Uani D U P 1 2
C155 C 0.242(3) 1.505(2) 0.0827(14) 0.0737 0.169(6) Uani D U P 1 2
C156 C 0.1744(12) 1.3345(7) 0.3573(7) 0.0356 0.169(6) Uani D U P 1 2
C157 C 0.0885(18) 1.348(2) 0.4025(10) 0.0537 0.169(6) Uani D U P 1 2
C158 C 0.2928(16) 1.378(2) 0.3922(9) 0.0813 0.169(6) Uani D U P 1 2
H1441 H 0.5670 1.3803 0.3347 0.0490 0.169(6) Uiso R . P 1 2
H1451 H 0.4223 1.4838 0.2966 0.0560 0.169(6) Uiso R . P 1 2
H1491 H 0.0636 1.4753 0.1236 0.0758 0.169(6) Uiso R . P 1 2
H1501 H -0.0623 1.4647 0.1965 0.0790 0.169(6) Uiso R . P 1 2
H1511 H -0.0128 1.4036 0.3008 0.0640 0.169(6) Uiso R . P 1 2
H1531 H 0.2708 1.3636 0.1147 0.0830 0.169(6) Uiso R . P 1 2
H1541 H 0.4428 1.4567 0.1416 0.0964 0.169(6) Uiso R . P 1 2
H1542 H 0.3928 1.5198 0.1930 0.0964 0.169(6) Uiso R . P 1 2
H1543 H 0.4130 1.4102 0.2056 0.0964 0.169(6) Uiso R . P 1 2
H1551 H 0.2845 1.5691 0.0958 0.1210 0.169(6) Uiso R . P 1 2
H1552 H 0.2581 1.4767 0.0419 0.1210 0.169(6) Uiso R . P 1 2
H1553 H 0.1637 1.5083 0.0798 0.1210 0.169(6) Uiso R . P 1 2
H1561 H 0.1861 1.2642 0.3533 0.0501 0.169(6) Uiso R . P 1 2
H1571 H 0.1098 1.3263 0.4462 0.0683 0.169(6) Uiso R . P 1 2
H1572 H 0.0756 1.4163 0.4065 0.0683 0.169(6) Uiso R . P 1 2
H1573 H 0.0217 1.3079 0.3800 0.0683 0.169(6) Uiso R . P 1 2
H1581 H 0.3128 1.3554 0.4359 0.1117 0.169(6) Uiso R . P 1 2
H1582 H 0.2823 1.4464 0.3962 0.1117 0.169(6) Uiso R . P 1 2
H1583 H 0.3510 1.3695 0.3674 0.1117 0.169(6) Uiso R . P 1 2
B1 B 0.7916(4) 0.6462(3) 0.6311(3) 0.0139 1.0000 Uani . . . . .
C77 C 0.7475(3) 0.6734(3) 0.7014(2) 0.0121 1.0000 Uani . . . . .
C78 C 0.7854(3) 0.6285(3) 0.7598(2) 0.0158 1.0000 Uani . . . . .
C79 C 0.7492(4) 0.6507(3) 0.8193(2) 0.0211 1.0000 Uani D U . . .
C80 C 0.6714(4) 0.7154(3) 0.8236(3) 0.0216 1.0000 Uani . . . . .
C81 C 0.6319(4) 0.7594(3) 0.7663(2) 0.0195 1.0000 Uani . . . . .
C82 C 0.6699(3) 0.7390(3) 0.7071(2) 0.0164 1.0000 Uani . . . . .
C84 C 0.5460(4) 0.8291(4) 0.7662(3) 0.0246 1.0000 Uani . . . . .
C85 C 0.9243(3) 0.6845(3) 0.6372(2) 0.0149 1.0000 Uani . . . . .
C86 C 0.9689(3) 0.7035(3) 0.5799(2) 0.0170 1.0000 Uani . . . . .
C87 C 1.0822(4) 0.7287(3) 0.5819(3) 0.0207 1.0000 Uani . . . . .
C88 C 1.1571(3) 0.7357(3) 0.6413(2) 0.0191 1.0000 Uani . . . . .
C89 C 1.1147(3) 0.7181(2) 0.6991(2) 0.0152 1.0000 Uani . . . . .
C90 C 1.0011(3) 0.6940(2) 0.6974(2) 0.0156 1.0000 Uani . . . . .
C91 C 1.1224(5) 0.7447(3) 0.5181(3) 0.0283 1.0000 Uani . . . . .
C92 C 1.1942(4) 0.7235(4) 0.7654(3) 0.0234 1.0000 Uani . . . . .
C93 C 0.7699(3) 0.5249(3) 0.6122(2) 0.0160 1.0000 Uani . . . . .
C94 C 0.8071(4) 0.4828(3) 0.5572(2) 0.0212 1.0000 Uani . . . . .
C95 C 0.7989(4) 0.3806(3) 0.5421(3) 0.0252 1.0000 Uani . . . . .
C96 C 0.7533(5) 0.3150(3) 0.5824(3) 0.0279 1.0000 Uani . . . . .
C97 C 0.7136(3) 0.3539(3) 0.6363(2) 0.0252 1.0000 Uani D U . . .
C98 C 0.7201(4) 0.4560(3) 0.6502(3) 0.0203 1.0000 Uani . . . . .
C99 C 0.8394(7) 0.3386(4) 0.4842(3) 0.0439 1.0000 Uani . . . . .
C101 C 0.7195(4) 0.7041(3) 0.5738(2) 0.0172 1.0000 Uani . . . . .
C102 C 0.6215(4) 0.6607(3) 0.5344(3) 0.0203 1.0000 Uani . . . . .
C103 C 0.5506(3) 0.7160(3) 0.4938(2) 0.0207 1.0000 Uani D U . . .
C104 C 0.5789(5) 0.8165(4) 0.4912(3) 0.0277 1.0000 Uani . . . . .
C105 C 0.6790(4) 0.8625(3) 0.5301(3) 0.0225 1.0000 Uani . . . . .
C106 C 0.7460(4) 0.8058(3) 0.5696(2) 0.0184 1.0000 Uani . . . . .
C108 C 0.7082(5) 0.9716(3) 0.5308(3) 0.0329 1.0000 Uani . . . . .
F4 F 0.4595(3) 0.8036(3) 0.7183(3) 0.0487 1.0000 Uani . . . . .
F5 F 0.5027(4) 0.8285(4) 0.8224(3) 0.0660 1.0000 Uani . . . . .
F6 F 0.5825(3) 0.9213(2) 0.7567(3) 0.0663 1.0000 Uani . . . . .
F7 F 1.1239(4) 0.6589(3) 0.4835(2) 0.0425 1.0000 Uani . . . . .
F8 F 1.0577(4) 0.7971(3) 0.4782(2) 0.0466 1.0000 Uani . . . . .
F9 F 1.2239(3) 0.7939(3) 0.5262(2) 0.0498 1.0000 Uani . . . . .
F10 F 1.2694(3) 0.6610(2) 0.7635(2) 0.0371 1.0000 Uani . . . . .
F11 F 1.2538(3) 0.8147(2) 0.7791(2) 0.0268 1.0000 Uani . . . . .
F12 F 1.1444(3) 0.7070(2) 0.81640(17) 0.0297 1.0000 Uani . . . . .
F13 F 0.7554(5) 0.3068(4) 0.4316(3) 0.0720 1.0000 Uani . . . . .
F14 F 0.9116(5) 0.4019(3) 0.4604(2) 0.0539 1.0000 Uani . . . . .
F15 F 0.8925(6) 0.2591(3) 0.4968(3) 0.0725 1.0000 Uani . . . . .
F22 F 0.6654(7) 1.0202(3) 0.5740(4) 0.1119 1.0000 Uani . . . . .
F23 F 0.8148(4) 1.0010(3) 0.5444(3) 0.0727 1.0000 Uani . . . . .
F24 F 0.6751(5) 1.0063(3) 0.4718(3) 0.0643 1.0000 Uani . . . . .
H781 H 0.8366 0.5830 0.7583 0.0191 1.0000 Uiso R . . . .
H801 H 0.6470 0.7281 0.8636 0.0244 1.0000 Uiso R . . . .
H821 H 0.6425 0.7706 0.6701 0.0193 1.0000 Uiso R . . . .
H861 H 0.9213 0.6998 0.5390 0.0207 1.0000 Uiso R . . . .
H881 H 1.2331 0.7504 0.6423 0.0228 1.0000 Uiso R . . . .
H901 H 0.9754 0.6840 0.7366 0.0191 1.0000 Uiso R . . . .
H941 H 0.8386 0.5239 0.5297 0.0254 1.0000 Uiso R . . . .
H961 H 0.7477 0.2473 0.5728 0.0333 1.0000 Uiso R . . . .
H981 H 0.6886 0.4788 0.6858 0.0253 1.0000 Uiso R . . . .
H1021 H 0.6006 0.5923 0.5351 0.0281 1.0000 Uiso R . . . .
H1041 H 0.5314 0.8525 0.4642 0.0329 1.0000 Uiso R . . . .
H1061 H 0.8120 0.8378 0.5951 0.0231 1.0000 Uiso R . . . .
C83 C 0.7924(4) 0.6026(3) 0.8845(2) 0.0370 0.593(9) Uani D U P 2 1
F1 F 0.7164(6) 0.5345(6) 0.8956(4) 0.0700 0.593(9) Uani D U P 2 1
F2 F 0.8818(7) 0.5628(7) 0.8781(4) 0.0628 0.593(9) Uani D U P 2 1
F3 F 0.8154(8) 0.6698(6) 0.9340(3) 0.0632 0.593(9) Uani D U P 2 1
C183 C 0.7956(5) 0.5914(5) 0.8788(3) 0.0348 0.407(9) Uani D U P 2 2
F101 F 0.7588(11) 0.4967(7) 0.8650(6) 0.0718 0.407(9) Uani D U P 2 2
F102 F 0.9031(8) 0.6036(10) 0.8885(6) 0.0592 0.407(9) Uani D U P 2 2
F103 F 0.7621(11) 0.6242(9) 0.9334(4) 0.0608 0.407(9) Uani D U P 2 2
C100 C 0.6630(3) 0.2813(2) 0.68452(19) 0.0403 0.793(7) Uani D U P 3 1
F16 F 0.6985(5) 0.1949(3) 0.6780(3) 0.0638 0.793(7) Uani D U P 3 1
F17 F 0.6935(6) 0.3182(4) 0.7452(3) 0.0795 0.793(7) Uani D U P 3 1
F18 F 0.5567(4) 0.2703(4) 0.6693(3) 0.0726 0.793(7) Uani D U P 3 1
C200 C 0.6500(9) 0.2805(7) 0.6747(6) 0.0488 0.207(7) Uani D U P 3 2
F116 F 0.7194(16) 0.2395(14) 0.7152(10) 0.0675 0.207(7) Uani D U P 3 2
F117 F 0.5889(17) 0.3273(12) 0.7078(10) 0.0694 0.207(7) Uani D U P 3 2
F118 F 0.5883(16) 0.2135(12) 0.6334(10) 0.0786 0.207(7) Uani D U P 3 2
C107 C 0.4373(3) 0.6602(3) 0.4545(2) 0.0301 0.655(11) Uani D U P 4 1
F19 F 0.4551(5) 0.5796(5) 0.4224(5) 0.0652 0.655(11) Uani D U P 4 1
F20 F 0.3714(4) 0.6371(5) 0.4961(3) 0.0426 0.655(11) Uani D U P 4 1
F21 F 0.3906(5) 0.7184(6) 0.4115(4) 0.0660 0.655(11) Uani D U P 4 1
C207 C 0.4443(6) 0.6683(5) 0.4480(4) 0.0305 0.345(11) Uani D U P 4 2
F119 F 0.4692(10) 0.6244(12) 0.3942(6) 0.0670 0.345(11) Uani D U P 4 2
F120 F 0.3914(9) 0.6022(9) 0.4794(7) 0.0411 0.345(11) Uani D U P 4 2
F121 F 0.3808(9) 0.7366(9) 0.4307(8) 0.0621 0.345(11) Uani D U P 4 2
B2 B 0.7819(4) 0.6444(4) 1.1296(3) 0.0178 1.0000 Uani . . . . .
C109 C 0.7355(4) 0.6672(3) 1.1983(3) 0.0204 1.0000 Uani . . . . .
C110 C 0.6583(4) 0.7332(3) 1.2051(3) 0.0226 1.0000 Uani . . . . .
C111 C 0.6219(5) 0.7523(3) 1.2650(3) 0.0262 1.0000 Uani . . . . .
C112 C 0.6603(5) 0.7075(4) 1.3214(3) 0.0324 1.0000 Uani . . . . .
C113 C 0.7376(4) 0.6414(4) 1.3163(3) 0.0316 1.0000 Uani D U . . .
C114 C 0.7716(5) 0.6200(4) 1.2567(3) 0.0260 1.0000 Uani . . . . .
C115 C 0.5361(6) 0.8217(5) 1.2664(4) 0.0384 1.0000 Uani . . . . .
C117 C 0.7138(4) 0.7048(3) 1.0729(2) 0.0161 1.0000 Uani . . . . .
C118 C 0.7418(4) 0.8058(3) 1.0681(2) 0.0226 1.0000 Uani . . . . .
C119 C 0.6732(4) 0.8606(3) 1.0273(3) 0.0231 1.0000 Uani . . . . .
C120 C 0.5744(4) 0.8168(4) 0.9893(3) 0.0233 1.0000 Uani . . . . .
C121 C 0.5443(4) 0.7161(3) 0.9922(3) 0.0234 1.0000 Uani . . . . .
C122 C 0.6148(4) 0.6609(3) 1.0341(3) 0.0177 1.0000 Uani . . . . .
C123 C 0.7033(5) 0.9699(4) 1.0265(3) 0.0343 1.0000 Uani . . . . .
C124 C 0.4411(4) 0.6637(4) 0.9510(3) 0.0329 1.0000 Uani . . . . .
C125 C 0.7633(4) 0.5236(3) 1.1084(3) 0.0219 1.0000 Uani . . . . .
C126 C 0.7029(5) 0.4551(3) 1.1416(3) 0.0362 1.0000 Uani . . . . .
C127 C 0.6991(5) 0.3525(3) 1.1285(3) 0.0465 1.0000 Uani D U . . .
C128 C 0.7462(5) 0.3138(3) 1.0767(4) 0.0358 1.0000 Uani . . . . .
C129 C 0.7992(5) 0.3808(3) 1.0409(3) 0.0295 1.0000 Uani . . . . .
C130 C 0.8084(5) 0.4820(3) 1.0562(3) 0.0243 1.0000 Uani . . . . .
C132 C 0.8486(7) 0.3389(4) 0.9836(4) 0.0451 1.0000 Uani . . . . .
C133 C 0.9165(4) 0.6816(3) 1.1389(2) 0.0191 1.0000 Uani . . . . .
C134 C 0.9657(4) 0.6988(3) 1.0826(3) 0.0243 1.0000 Uani . . . . .
C135 C 1.0804(4) 0.7205(3) 1.0875(3) 0.0258 1.0000 Uani . . . . .
C136 C 1.1502(4) 0.7275(3) 1.1493(3) 0.0291 1.0000 Uani . . . . .
C137 C 1.1025(4) 0.7121(3) 1.2058(3) 0.0257 1.0000 Uani . . . . .
C138 C 0.9896(4) 0.6913(3) 1.2000(3) 0.0229 1.0000 Uani . . . . .
C139 C 1.1253(5) 0.7311(5) 1.0241(4) 0.0406 1.0000 Uani . . . . .
C140 C 1.1763(5) 0.7168(3) 1.2734(4) 0.0330 1.0000 Uani . . . . .
F25 F 0.4429(4) 0.7929(3) 1.2226(3) 0.0671 1.0000 Uani . . . . .
F26 F 0.5078(6) 0.8350(4) 1.3247(3) 0.0788 1.0000 Uani . . . . .
F27 F 0.5683(4) 0.9118(3) 1.2490(3) 0.0554 1.0000 Uani . . . . .
F31 F 0.6515(7) 1.0208(3) 1.0666(4) 0.1060 1.0000 Uani . . . . .
F32 F 0.8105(4) 1.0000(3) 1.0447(3) 0.0757 1.0000 Uani . . . . .
F33 F 0.6754(4) 1.0033(3) 0.9669(3) 0.0561 1.0000 Uani . . . . .
F34 F 0.3686(3) 0.7258(3) 0.9266(2) 0.0515 1.0000 Uani . . . . .
F35 F 0.4575(4) 0.6126(5) 0.8991(4) 0.0991 1.0000 Uani . . . . .
F36 F 0.3808(4) 0.6039(5) 0.9838(3) 0.0783 1.0000 Uani . . . . .
F40 F 0.7726(7) 0.3111(5) 0.9306(3) 0.0973 1.0000 Uani . . . . .
F41 F 0.9240(5) 0.4032(3) 0.9653(3) 0.0688 1.0000 Uani . . . . .
F42 F 0.8983(6) 0.2587(4) 1.0003(3) 0.0773 1.0000 Uani . . . . .
F43 F 1.1217(4) 0.6462(3) 0.9895(3) 0.0530 1.0000 Uani . . . . .
F44 F 1.0688(5) 0.7865(3) 0.9826(2) 0.0600 1.0000 Uani . . . . .
F45 F 1.2307(4) 0.7751(5) 1.0360(3) 0.0753 1.0000 Uani . . . . .
F46 F 1.2526(4) 0.6528(3) 1.2723(2) 0.0552 1.0000 Uani . . . . .
F47 F 1.2391(4) 0.8083(4) 1.2860(3) 0.0433 1.0000 Uani . . . . .
F48 F 1.1230(4) 0.7005(3) 1.3220(2) 0.0452 1.0000 Uani . . . . .
H1101 H 0.6301 0.7658 1.1688 0.0279 1.0000 Uiso R . . . .
H1121 H 0.6368 0.7209 1.3615 0.0422 1.0000 Uiso R . . . .
H1141 H 0.8208 0.5740 1.2541 0.0315 1.0000 Uiso R . . . .
H1181 H 0.8080 0.8371 1.0930 0.0279 1.0000 Uiso R . . . .
H1201 H 0.5290 0.8529 0.9619 0.0292 1.0000 Uiso R . . . .
H1221 H 0.5952 0.5937 1.0348 0.0226 1.0000 Uiso R . . . .
H1261 H 0.6657 0.4784 1.1739 0.0451 1.0000 Uiso R . . . .
H1281 H 0.7418 0.2456 1.0667 0.0450 1.0000 Uiso R . . . .
H1301 H 0.8469 0.5241 1.0314 0.0288 1.0000 Uiso R . . . .
H1341 H 0.9213 0.6965 1.0415 0.0294 1.0000 Uiso R . . . .
H1361 H 1.2260 0.7439 1.1532 0.0350 1.0000 Uiso R . . . .
H1381 H 0.9608 0.6843 1.2389 0.0280 1.0000 Uiso R . . . .
C116 C 0.7846(4) 0.5961(4) 1.3809(2) 0.0426 0.638(7) Uani D U P 5 1
F28 F 0.7989(6) 0.6640(6) 1.4322(3) 0.0682 0.638(7) Uani D U P 5 1
F29 F 0.7147(7) 0.5204(5) 1.3906(4) 0.0758 0.638(7) Uani D U P 5 1
F30 F 0.8797(6) 0.5662(6) 1.3757(3) 0.0656 0.638(7) Uani D U P 5 1
C216 C 0.7740(6) 0.5738(5) 1.3751(3) 0.0451 0.362(7) Uani D U P 5 2
F128 F 0.8589(10) 0.6197(9) 1.4153(5) 0.0653 0.362(7) Uani D U P 5 2
F129 F 0.6919(11) 0.5549(9) 1.4075(6) 0.0714 0.362(7) Uani D U P 5 2
F130 F 0.7998(11) 0.4892(8) 1.3501(5) 0.0666 0.362(7) Uani D U P 5 2
C131 C 0.6342(5) 0.2830(3) 1.1726(3) 0.0693 0.660(10) Uani D U P 6 1
F37 F 0.5434(6) 0.3182(5) 1.1805(4) 0.0723 0.660(10) Uani D U P 6 1
F38 F 0.6094(9) 0.1928(4) 1.1426(5) 0.1030 0.660(10) Uani D U P 6 1
F39 F 0.6968(8) 0.2799(7) 1.2310(5) 0.0978 0.660(10) Uani D U P 6 1
C231 C 0.6570(9) 0.2831(5) 1.1809(5) 0.0724 0.340(10) Uani D U P 6 2
F137 F 0.5505(10) 0.2698(11) 1.1699(9) 0.0812 0.340(10) Uani D U P 6 2
F138 F 0.6940(16) 0.1978(8) 1.1751(10) 0.1016 0.340(10) Uani D U P 6 2
F139 F 0.6935(17) 0.3246(12) 1.2408(6) 0.1009 0.340(10) Uani D U P 6 2

loop_
_atom_site_aniso_label
_atom_site_aniso_U_11
_atom_site_aniso_U_22
_atom_site_aniso_U_33
_atom_site_aniso_U_23
_atom_site_aniso_U_13
_atom_site_aniso_U_12
Ir1 0.01122(9) 0.01023(9) 0.01723(14) 0.00161(9) 0.00217(9) 0.00195(7)
N1 0.0127(17) 0.0181(14) 0.018(2) -0.0033(12) 0.0038(14) 0.0050(13)
N2 0.0180(17) 0.0223(15) 0.034(2) 0.0085(15) -0.0060(16) -0.0068(13)
N3 0.0248(17) 0.0124(11) 0.0216(16) -0.0046(11) -0.0008(13) 0.0017(11)
O1 0.0256(16) 0.0289(14) 0.024(2) 0.0133(13) 0.0057(14) 0.0049(12)
C1 0.0138(16) 0.0155(13) 0.021(2) 0.0040(13) 0.0028(15) 0.0025(12)
C2 0.0183(18) 0.0241(16) 0.029(3) 0.0084(16) -0.0021(17) 0.0079(14)
C3 0.0139(17) 0.0227(15) 0.026(3) 0.0087(15) -0.0019(16) 0.0092(13)
C4 0.018(2) 0.0274(19) 0.040(4) 0.015(2) -0.008(2) -0.0006(16)
C5 0.0133(19) 0.037(2) 0.051(3) 0.026(2) -0.0029(19) -0.0014(16)
C6 0.045(3) 0.030(2) 0.039(3) 0.003(2) -0.017(2) -0.023(2)
C7 0.040(3) 0.0208(17) 0.034(3) -0.0029(17) -0.007(2) -0.0092(18)
C8 0.015(2) 0.0171(19) 0.017(2) 0.0013(16) 0.0001(17) 0.0025(15)
C9 0.0224(18) 0.0179(14) 0.0233(19) -0.0024(13) 0.0012(14) 0.0070(12)
C10 0.033(3) 0.0083(17) 0.037(4) 0.0004(19) -0.007(2) 0.0057(17)
C11 0.033(2) 0.0224(16) 0.031(2) 0.0065(15) 0.0007(18) 0.0081(15)
C12 0.030(2) 0.027(2) 0.060(4) 0.012(2) 0.002(2) 0.0110(18)
C13 0.042(3) 0.0217(19) 0.042(3) 0.0032(19) 0.000(3) 0.017(2)
C14 0.027(2) 0.0167(15) 0.042(3) -0.0002(15) 0.0114(18) 0.0051(14)
C15 0.0214(19) 0.0249(17) 0.035(2) 0.0049(16) 0.0062(16) 0.0058(14)
C16 0.032(3) 0.032(2) 0.053(4) 0.000(2) 0.013(2) 0.0005(19)
C17 0.044(3) 0.031(2) 0.040(3) 0.0089(19) 0.017(2) 0.0108(19)
C18 0.070(4) 0.0157(16) 0.043(3) -0.0007(17) 0.029(3) 0.001(2)
C19 0.118(8) 0.041(3) 0.062(5) -0.007(3) 0.058(5) -0.002(4)
C20 0.065(5) 0.036(3) 0.108(7) 0.021(3) 0.060(5) 0.021(3)
C21 0.0181(17) 0.0155(13) 0.023(2) -0.0005(13) 0.0066(16) 0.0005(12)
C22 0.024(2) 0.0273(18) 0.025(3) -0.0046(16) 0.0096(18) -0.0039(16)
C23 0.026(2) 0.033(2) 0.047(4) -0.007(2) 0.018(2) -0.0045(18)
C24 0.033(3) 0.035(2) 0.047(4) -0.005(2) 0.018(2) -0.011(2)
C25 0.024(2) 0.0259(18) 0.039(3) -0.0114(18) 0.0137(19) -0.0061(16)
C26 0.014(2) 0.043(3) 0.047(4) -0.021(3) 0.010(2) -0.006(2)
C27 0.0153(19) 0.031(2) 0.045(4) -0.004(2) 0.008(2) 0.0067(17)
C28 0.0176(18) 0.0167(14) 0.030(3) 0.0000(14) 0.0058(17) 0.0068(13)
C29 0.0233(19) 0.0151(14) 0.034(3) -0.0009(14) 0.0130(17) -0.0019(13)
C30 0.025(2) 0.038(2) 0.052(4) -0.007(2) 0.016(2) 0.0081(19)
C31 0.031(2) 0.0115(13) 0.016(2) 0.0048(12) -0.0073(17) 0.0049(14)
C32 0.031(3) 0.0122(15) 0.024(3) 0.0021(15) 0.006(2) -0.0008(17)
C33 0.037(3) 0.0227(16) 0.025(3) -0.0019(15) 0.018(2) -0.0017(17)
C34 0.025(2) 0.0220(16) 0.033(3) -0.0025(16) 0.0144(19) 0.0028(15)
C35 0.0182(18) 0.0098(12) 0.033(3) 0.0018(13) 0.0043(17) 0.0026(12)
C36 0.020(2) 0.0084(16) 0.030(3) -0.0019(16) 0.007(2) 0.0021(15)
C37 0.024(2) 0.0148(14) 0.030(3) 0.0003(15) -0.001(2) -0.0008(14)
C38 0.026(2) 0.0210(16) 0.020(3) -0.0055(16) -0.006(2) 0.0049(16)
Ir2 0.02328(17) 0.0243(2) 0.01997(18) 0.00064(14) 0.00302(12) 0.00945(14)
N4 0.030(3) 0.0209(17) 0.018(2) 0.0011(13) -0.0066(18) 0.0143(16)
O2 0.044(2) 0.0330(16) 0.022(2) 0.0102(13) -0.0003(16) 0.0167(15)
C39 0.036(3) 0.0197(15) 0.017(2) 0.0000(14) 0.0011(18) 0.0106(16)
C40 0.047(3) 0.030(2) 0.022(3) 0.0045(17) -0.006(2) 0.014(2)
C41 0.035(3) 0.037(2) 0.024(3) -0.0028(18) 0.002(2) 0.018(2)
C42 0.026(3) 0.051(3) 0.034(4) 0.006(2) -0.008(2) 0.014(2)
C43 0.025(2) 0.044(3) 0.046(4) 0.009(2) 0.004(2) 0.010(2)
C59 0.030(2) 0.0176(14) 0.020(2) 0.0012(13) 0.0058(17) 0.0072(14)
C60 0.046(3) 0.0209(16) 0.023(3) -0.0012(15) 0.011(2) 0.0070(17)
C61 0.045(3) 0.0283(19) 0.029(3) -0.0075(17) 0.021(2) 0.0043(19)
C62 0.049(4) 0.035(2) 0.041(3) -0.007(2) 0.026(3) -0.008(2)
C63 0.040(3) 0.030(2) 0.041(3) -0.008(2) 0.016(2) -0.008(2)
C64 0.018(2) 0.074(5) 0.037(4) -0.024(3) -0.002(2) -0.006(3)
C65 0.024(2) 0.035(2) 0.034(3) 0.0008(19) 0.003(2) 0.0115(18)
C66 0.025(2) 0.0221(16) 0.023(3) 0.0045(15) 0.0040(18) 0.0071(15)
C67 0.045(3) 0.0174(15) 0.030(3) -0.0022(15) 0.017(2) 0.0027(16)
C68 0.030(2) 0.034(2) 0.043(3) -0.002(2) 0.012(2) 0.0104(19)
C69 0.044(3) 0.0236(18) 0.030(3) 0.0006(17) 0.016(3) 0.010(2)
C70 0.051(4) 0.028(2) 0.023(3) 0.0062(19) 0.017(3) 0.002(2)
C71 0.054(4) 0.042(3) 0.031(3) 0.003(2) 0.019(3) 0.011(3)
C72 0.041(3) 0.037(2) 0.038(4) 0.001(2) 0.014(3) 0.017(2)
C73 0.031(2) 0.0283(18) 0.022(2) 0.0007(16) 0.0063(19) 0.0145(17)
C74 0.035(3) 0.022(2) 0.022(3) 0.0034(19) 0.007(2) 0.007(2)
C75 0.033(3) 0.033(2) 0.019(3) -0.0031(18) -0.002(2) 0.0100(19)
C76 0.043(3) 0.032(2) 0.022(3) 0.004(2) -0.003(3) 0.014(2)
N5 0.024(2) 0.039(2) 0.040(3) 0.007(2) -0.003(2) 0.0028(17)
N6 0.023(2) 0.0304(18) 0.053(3) -0.0113(19) 0.003(2) 0.0074(16)
C44 0.019(2) 0.047(3) 0.051(4) -0.005(3) 0.002(2) 0.0011(19)
C45 0.033(3) 0.038(3) 0.063(5) -0.019(3) 0.009(3) 0.004(2)
C46 0.022(3) 0.032(3) 0.028(3) 0.003(2) 0.001(2) 0.004(2)
C47 0.033(2) 0.029(2) 0.057(3) -0.006(2) 0.005(2) 0.0133(18)
C48 0.065(4) 0.023(2) 0.070(4) 0.004(2) 0.011(3) 0.015(2)
C49 0.067(4) 0.029(2) 0.065(5) 0.002(3) -0.012(4) 0.020(3)
C50 0.056(4) 0.031(3) 0.071(6) -0.005(3) -0.010(4) 0.017(3)
C51 0.025(3) 0.036(2) 0.065(5) -0.008(3) -0.010(3) 0.013(2)
C52 0.024(2) 0.0186(16) 0.055(3) -0.0012(18) -0.002(2) 0.0059(16)
C53 0.081(6) 0.034(3) 0.076(5) 0.016(3) 0.011(4) 0.019(4)
C54 0.095(8) 0.030(4) 0.136(10) 0.007(5) 0.014(8) 0.023(5)
C55 0.113(8) 0.053(4) 0.068(5) 0.020(4) 0.039(6) 0.023(5)
C56 0.029(3) 0.023(2) 0.050(3) -0.012(2) 0.006(2) 0.0111(18)
C57 0.042(4) 0.038(3) 0.075(6) -0.029(3) 0.009(3) 0.006(3)
C58 0.050(4) 0.036(3) 0.134(9) -0.012(4) -0.042(5) 0.011(3)
N105 0.023(3) 0.039(3) 0.040(3) 0.007(3) -0.003(2) 0.003(2)
N106 0.023(3) 0.030(2) 0.052(4) -0.013(3) 0.002(2) 0.009(2)
C144 0.018(3) 0.046(3) 0.051(5) -0.005(3) 0.002(3) 0.001(3)
C145 0.032(3) 0.038(3) 0.063(5) -0.019(3) 0.009(3) 0.005(3)
C146 0.022(3) 0.032(3) 0.028(3) 0.003(3) 0.001(3) 0.004(3)
C147 0.033(3) 0.029(3) 0.057(4) -0.006(3) 0.005(2) 0.014(2)
C148 0.065(4) 0.023(3) 0.070(4) 0.004(3) 0.011(4) 0.015(3)
C149 0.067(4) 0.029(3) 0.065(5) 0.002(3) -0.012(4) 0.020(3)
C150 0.056(5) 0.031(3) 0.071(6) -0.005(4) -0.011(4) 0.016(3)
C151 0.025(3) 0.036(3) 0.065(5) -0.008(3) -0.010(3) 0.013(3)
C152 0.024(3) 0.018(2) 0.055(4) -0.002(2) -0.003(3) 0.006(2)
C153 0.081(6) 0.033(4) 0.076(6) 0.016(4) 0.012(5) 0.019(4)
C154 0.095(8) 0.030(4) 0.136(10) 0.007(6) 0.014(8) 0.023(5)
C155 0.113(8) 0.053(5) 0.068(6) 0.020(4) 0.038(6) 0.023(5)
C156 0.030(3) 0.024(3) 0.053(4) -0.011(3) 0.005(3) 0.012(2)
C157 0.042(4) 0.039(3) 0.075(6) -0.028(4) 0.009(4) 0.005(3)
C158 0.051(5) 0.037(4) 0.134(9) -0.012(5) -0.042(6) 0.010(3)
B1 0.0106(18) 0.0100(15) 0.019(3) -0.0001(14) -0.0020(16) 0.0001(14)
C77 0.0087(14) 0.0135(12) 0.0142(19) 0.0001(12) 0.0023(13) 0.0016(11)
C78 0.0132(16) 0.0159(14) 0.019(2) 0.0050(13) 0.0014(14) 0.0035(12)
C79 0.022(2) 0.0249(19) 0.016(2) -0.0006(15) 0.0044(16) 0.0021(16)
C80 0.0173(19) 0.0292(18) 0.019(2) 0.0002(15) 0.0064(16) 0.0030(15)
C81 0.0158(17) 0.0211(15) 0.023(3) -0.0014(14) 0.0077(16) 0.0030(13)
C82 0.0123(16) 0.0176(13) 0.021(2) 0.0032(13) 0.0055(14) 0.0036(12)
C84 0.019(2) 0.0243(19) 0.035(3) -0.0023(19) 0.016(2) 0.0067(16)
C85 0.0113(16) 0.0151(13) 0.018(2) -0.0008(12) 0.0033(14) 0.0007(11)
C86 0.0168(18) 0.0169(13) 0.019(2) 0.0009(13) 0.0075(16) 0.0030(12)
C87 0.0215(19) 0.0129(13) 0.030(3) 0.0005(13) 0.0113(17) 0.0009(13)
C88 0.0153(17) 0.0136(13) 0.029(2) -0.0049(13) 0.0091(15) -0.0007(12)
C89 0.0116(15) 0.0117(12) 0.022(2) -0.0007(11) 0.0019(13) 0.0010(11)
C90 0.0150(16) 0.0127(12) 0.019(2) 0.0011(12) 0.0031(14) 0.0002(11)
C91 0.036(3) 0.0225(16) 0.030(3) -0.0053(16) 0.023(2) -0.0042(16)
C92 0.0140(17) 0.0173(17) 0.033(2) -0.0048(15) -0.0126(16) 0.0054(13)
C93 0.0140(17) 0.0166(13) 0.016(2) -0.0012(12) -0.0001(14) 0.0013(12)
C94 0.026(2) 0.0185(14) 0.018(3) 0.0009(14) -0.0018(18) 0.0052(14)
C95 0.035(3) 0.0184(15) 0.023(3) -0.0036(15) 0.005(2) 0.0074(16)
C96 0.033(3) 0.0158(15) 0.033(3) -0.0027(15) 0.000(2) 0.0037(16)
C97 0.0216(19) 0.0151(14) 0.039(3) -0.0004(14) 0.0071(17) 0.0012(13)
C98 0.0172(16) 0.0136(13) 0.032(2) -0.0015(13) 0.0108(15) 0.0008(12)
C99 0.078(5) 0.025(2) 0.032(4) -0.0019(19) 0.011(3) 0.022(2)
C101 0.019(2) 0.0158(14) 0.016(2) -0.0019(13) 0.0063(17) -0.0028(14)
C102 0.024(2) 0.0182(15) 0.019(3) 0.0011(14) 0.0063(19) -0.0001(15)
C103 0.0164(18) 0.0280(17) 0.017(2) 0.0020(15) -0.0014(16) 0.0046(14)
C104 0.028(2) 0.0258(19) 0.032(3) 0.0097(19) 0.005(2) 0.0122(18)
C105 0.024(2) 0.0202(15) 0.025(3) 0.0050(15) 0.0044(18) 0.0082(14)
C106 0.0150(17) 0.0201(15) 0.019(2) -0.0012(14) 0.0012(16) 0.0028(13)
C108 0.044(3) 0.0191(17) 0.037(3) 0.0053(17) 0.008(2) 0.0092(18)
F4 0.0297(18) 0.0482(19) 0.069(3) -0.0037(18) 0.0012(19) 0.0233(16)
F5 0.062(3) 0.103(4) 0.052(4) 0.017(3) 0.032(3) 0.056(3)
F6 0.0338(19) 0.0212(13) 0.152(5) 0.010(2) 0.034(3) 0.0095(13)
F7 0.055(2) 0.0337(16) 0.043(2) -0.0161(15) 0.0316(19) -0.0036(15)
F8 0.065(3) 0.0489(18) 0.035(2) 0.0159(15) 0.0275(19) 0.0126(17)
F9 0.043(2) 0.054(2) 0.052(2) -0.0110(17) 0.0309(18) -0.0210(16)
F10 0.0242(14) 0.0280(12) 0.055(2) -0.0006(13) -0.0108(14) 0.0142(11)
F11 0.0169(13) 0.0167(12) 0.0401(19) -0.0047(11) -0.0074(12) -0.0033(10)
F12 0.0273(14) 0.0319(13) 0.0251(17) 0.0063(11) -0.0079(12) 0.0001(11)
F13 0.088(4) 0.082(3) 0.037(3) -0.023(2) 0.001(3) 0.003(3)
F14 0.084(3) 0.043(2) 0.047(3) 0.0008(18) 0.037(3) 0.023(2)
F15 0.133(5) 0.046(2) 0.067(4) 0.020(2) 0.059(4) 0.063(3)
F22 0.210(8) 0.0218(16) 0.133(6) -0.001(2) 0.116(6) 0.014(3)
F23 0.052(2) 0.0320(16) 0.117(5) 0.032(2) -0.030(3) -0.0124(16)
F24 0.078(3) 0.0370(19) 0.070(4) 0.036(2) -0.017(3) 0.0018(19)
C83 0.037(3) 0.042(3) 0.036(4) 0.012(3) 0.014(3) 0.008(3)
F1 0.065(5) 0.075(5) 0.058(5) 0.054(4) -0.014(3) -0.027(4)
F2 0.062(5) 0.081(7) 0.059(5) 0.040(5) 0.017(4) 0.040(5)
F3 0.094(6) 0.074(5) 0.018(3) 0.002(3) -0.008(4) 0.023(4)
C183 0.039(4) 0.049(4) 0.024(4) 0.013(3) 0.021(3) 0.006(3)
F101 0.078(6) 0.065(5) 0.060(6) 0.047(4) -0.021(4) -0.020(4)
F102 0.052(5) 0.084(7) 0.054(5) 0.047(5) 0.013(4) 0.033(5)
F103 0.088(7) 0.080(6) 0.021(3) 0.012(4) 0.012(4) 0.031(4)
C100 0.032(3) 0.021(2) 0.073(5) 0.001(3) 0.027(3) -0.001(2)
F16 0.081(4) 0.029(2) 0.104(5) 0.034(3) 0.055(4) 0.030(2)
F17 0.121(5) 0.060(3) 0.050(3) 0.015(2) 0.026(3) -0.042(3)
F18 0.024(2) 0.084(4) 0.116(6) 0.065(4) 0.015(3) 0.002(2)
C200 0.044(7) 0.035(6) 0.074(6) 0.018(5) 0.025(4) 0.002(5)
F116 0.074(8) 0.054(7) 0.090(8) 0.035(4) 0.042(7) 0.020(7)
F117 0.101(7) 0.047(7) 0.067(8) 0.002(6) 0.055(5) -0.019(7)
F118 0.042(7) 0.075(8) 0.113(9) 0.040(6) 0.009(6) -0.024(6)
C107 0.028(4) 0.034(3) 0.029(4) 0.007(3) 0.000(3) 0.012(3)
F19 0.029(3) 0.059(4) 0.093(6) -0.042(4) -0.012(4) 0.004(3)
F20 0.020(2) 0.053(4) 0.053(4) 0.005(3) 0.009(2) -0.006(2)
F21 0.054(4) 0.065(4) 0.057(5) 0.033(4) -0.044(3) -0.014(3)
C207 0.013(4) 0.029(5) 0.042(5) -0.003(4) -0.004(4) -0.015(4)
F119 0.039(5) 0.077(7) 0.069(7) -0.045(5) -0.012(5) 0.002(6)
F120 0.030(5) 0.038(5) 0.052(7) 0.010(4) -0.002(4) 0.000(4)
F121 0.041(5) 0.058(6) 0.075(7) 0.041(5) -0.028(5) -0.006(4)
B2 0.018(2) 0.0192(18) 0.017(3) 0.0001(16) 0.0024(18) 0.0087(16)
C109 0.026(2) 0.0193(16) 0.017(2) 0.0033(14) 0.0029(17) 0.0086(15)
C110 0.029(2) 0.0228(16) 0.019(2) 0.0024(14) 0.0038(17) 0.0129(15)
C111 0.031(2) 0.0304(19) 0.021(3) 0.0024(16) 0.0085(19) 0.0151(17)
C112 0.037(3) 0.046(3) 0.021(3) 0.006(2) 0.012(2) 0.021(2)
C113 0.033(3) 0.051(3) 0.019(3) 0.019(2) 0.011(2) 0.023(3)
C114 0.030(2) 0.035(2) 0.020(3) 0.0063(18) 0.0113(19) 0.0162(19)
C115 0.043(4) 0.036(3) 0.045(4) 0.010(2) 0.019(3) 0.021(3)
C117 0.0151(18) 0.0199(15) 0.014(2) 0.0019(13) 0.0003(15) 0.0070(14)
C118 0.031(2) 0.0180(15) 0.019(3) 0.0046(14) 0.0044(19) 0.0025(15)
C119 0.030(2) 0.0186(15) 0.020(3) 0.0036(14) 0.0012(19) 0.0054(15)
C120 0.026(2) 0.0291(19) 0.014(2) 0.0035(16) -0.0015(18) 0.0100(17)
C121 0.022(2) 0.0279(18) 0.019(3) 0.0040(16) -0.0005(18) 0.0048(16)
C122 0.022(2) 0.0157(14) 0.017(2) 0.0036(13) 0.0036(17) 0.0076(13)
C123 0.042(3) 0.027(2) 0.033(3) 0.012(2) 0.003(2) 0.008(2)
C124 0.025(2) 0.043(3) 0.028(3) 0.007(2) -0.006(2) 0.009(2)
C125 0.0200(19) 0.0167(14) 0.029(3) 0.0006(14) 0.0023(18) 0.0085(14)
C126 0.045(3) 0.0209(17) 0.050(4) 0.0042(19) 0.024(3) 0.0083(18)
C127 0.052(4) 0.0178(18) 0.077(5) 0.007(2) 0.033(3) 0.004(2)
C128 0.038(3) 0.0184(17) 0.051(4) -0.0056(18) 0.009(3) 0.0057(18)
C129 0.041(3) 0.0227(17) 0.025(3) -0.0057(16) 0.001(2) 0.0153(18)
C130 0.037(3) 0.0200(15) 0.017(3) -0.0025(14) 0.003(2) 0.0138(16)
C132 0.076(5) 0.030(2) 0.035(4) -0.007(2) 0.019(3) 0.021(3)
C133 0.023(2) 0.0177(14) 0.017(2) -0.0011(13) 0.0024(16) 0.0077(13)
C134 0.028(2) 0.0244(17) 0.020(3) -0.0013(15) 0.0031(19) 0.0058(16)
C135 0.025(2) 0.0292(18) 0.023(2) -0.0060(16) 0.0082(18) 0.0057(16)
C136 0.019(2) 0.0262(18) 0.040(3) -0.0041(18) 0.0007(19) 0.0051(15)
C137 0.031(2) 0.0173(15) 0.028(3) -0.0010(14) -0.0013(19) 0.0087(15)
C138 0.025(2) 0.0205(15) 0.022(2) 0.0018(14) -0.0022(17) 0.0089(14)
C139 0.029(3) 0.044(3) 0.048(4) -0.004(3) 0.014(3) -0.005(2)
C140 0.025(2) 0.0172(16) 0.055(4) -0.0003(18) -0.002(2) 0.0120(15)
F25 0.034(2) 0.057(2) 0.104(5) -0.016(3) -0.008(2) 0.0263(19)
F26 0.125(5) 0.105(4) 0.041(3) 0.028(3) 0.052(3) 0.097(4)
F27 0.047(2) 0.0357(16) 0.095(4) 0.0194(19) 0.030(2) 0.0231(16)
F31 0.182(7) 0.0240(16) 0.144(6) 0.000(2) 0.119(6) 0.016(3)
F32 0.061(3) 0.0332(17) 0.114(5) 0.033(2) -0.033(3) -0.0133(18)
F33 0.062(3) 0.042(2) 0.062(3) 0.034(2) -0.004(2) 0.0083(18)
F34 0.0351(18) 0.0506(19) 0.062(3) 0.0113(18) -0.0182(18) 0.0131(15)
F35 0.044(3) 0.134(5) 0.098(5) -0.088(4) -0.002(3) -0.002(3)
F36 0.039(2) 0.105(4) 0.076(4) 0.050(3) -0.023(2) -0.026(3)
F40 0.150(7) 0.095(4) 0.038(4) -0.035(3) 0.001(4) 0.023(4)
F41 0.121(5) 0.047(2) 0.058(3) 0.000(2) 0.061(3) 0.028(3)
F42 0.141(6) 0.046(2) 0.071(4) 0.012(2) 0.059(4) 0.056(3)
F43 0.063(3) 0.046(2) 0.051(3) -0.0185(19) 0.027(2) 0.002(2)
F44 0.084(3) 0.060(2) 0.049(3) 0.018(2) 0.040(3) 0.012(2)
F45 0.042(2) 0.118(4) 0.058(3) -0.033(3) 0.031(2) -0.032(3)
F46 0.053(2) 0.0394(17) 0.065(3) -0.0086(16) -0.023(2) 0.0318(17)
F47 0.044(2) 0.033(2) 0.043(3) -0.0081(18) -0.015(2) 0.0041(18)
F48 0.050(2) 0.0484(19) 0.032(2) 0.0052(15) -0.0086(17) 0.0078(16)
C116 0.044(3) 0.073(4) 0.020(3) 0.026(3) 0.006(3) 0.033(3)
F28 0.077(5) 0.096(5) 0.028(4) 0.008(3) -0.010(3) 0.027(4)
F29 0.080(5) 0.069(5) 0.072(5) 0.050(4) -0.012(4) -0.005(4)
F30 0.077(5) 0.107(5) 0.036(4) 0.038(4) 0.026(4) 0.066(4)
C216 0.048(4) 0.077(4) 0.018(4) 0.016(4) 0.003(3) 0.036(4)
F128 0.067(5) 0.098(6) 0.028(4) 0.016(4) -0.013(4) 0.026(4)
F129 0.071(5) 0.077(6) 0.064(6) 0.059(5) -0.003(4) -0.003(5)
F130 0.088(6) 0.098(6) 0.037(4) 0.035(4) 0.026(4) 0.068(4)
C131 0.085(6) 0.020(3) 0.115(6) 0.008(4) 0.057(5) -0.002(4)
F37 0.066(4) 0.044(3) 0.119(6) 0.003(4) 0.065(4) -0.012(3)
F38 0.136(8) 0.029(3) 0.156(9) -0.012(4) 0.093(7) -0.030(4)
F39 0.110(6) 0.081(6) 0.116(7) 0.072(5) 0.043(5) 0.000(5)
C231 0.082(6) 0.030(6) 0.118(7) 0.018(6) 0.059(6) -0.006(6)
F137 0.076(6) 0.047(5) 0.132(9) 0.010(7) 0.047(7) 0.008(6)
F138 0.147(9) 0.038(5) 0.143(10) 0.020(6) 0.094(8) 0.002(7)
F139 0.118(8) 0.083(8) 0.107(7) 0.050(7) 0.043(7) -0.020(8)

loop_
_atom_type_symbol
_atom_type_scat_dispersion_real
_atom_type_scat_dispersion_imag
_atom_type_scat_Cromer_Mann_a1
_atom_type_scat_Cromer_Mann_b1
_atom_type_scat_Cromer_Mann_a2
_atom_type_scat_Cromer_Mann_b2
_atom_type_scat_Cromer_Mann_a3
_atom_type_scat_Cromer_Mann_b3
_atom_type_scat_Cromer_Mann_a4
_atom_type_scat_Cromer_Mann_b4
_atom_type_scat_Cromer_Mann_c
_atom_type_scat_source
C 0.0033 0.0016 2.3100 20.8439 1.0200 10.2075 1.5886 0.5687 0.8650 51.6512 0.2156 'International Tables Vol C 4.2.6.8 and 6.1.1.4'
H 0.0000 0.0000 0.4930 10.5109 0.3229 26.1257 0.1402 3.1424 0.0408 57.7998 0.0030 'International Tables Vol C 4.2.6.8 and 6.1.1.4'
B 0.0013 0.0007 2.0545 23.2185 1.3326 1.0210 1.0979 60.3498 0.7068 0.1403 -0.1932 'International Tables Vol C 4.2.6.8 and 6.1.1.4'
N 0.0061 0.0033 12.2126 0.0057 3.1322 9.8933 2.0125 28.9975 1.1663 0.5826 -11.5290 'International Tables Vol C 4.2.6.8 and 6.1.1.4'
O 0.0106 0.0060 3.0485 13.2771 2.2868 5.7011 1.5463 0.3239 0.8670 32.9089 0.2508 'International Tables Vol C 4.2.6.8 and 6.1.1.4'
F 0.0171 0.0103 3.5392 10.2825 2.6412 4.2944 1.5170 0.2615 1.0243 26.1476 0.2776 'International Tables Vol C 4.2.6.8 and 6.1.1.4'
Ir -1.4442 7.9887 27.3049 1.5928 16.7296 8.8655 15.6115 0.4179 5.8338 45.0011 11.4722 'International Tables Vol C 4.2.6.8 and 6.1.1.4'
Cl 0.1484 0.1585 11.4604 0.0104 7.1964 1.1662 6.2556 18.5194 1.6455 47.7784 -9.5574 'International Tables Vol C 4.2.6.8 and 6.1.1.4'

loop_
_geom_angle_atom_site_label_1
_geom_angle_atom_site_label_2
_geom_angle_atom_site_label_3
_geom_angle
_geom_angle_publ_flag
N1 Ir1 C8 91.9(2) yes
N1 Ir1 C31 156.09(19) yes
C8 Ir1 C31 95.9(2) yes
N1 Ir1 C32 164.65(19) yes
C8 Ir1 C32 88.6(2) yes
C31 Ir1 C32 38.6(2) yes
N1 Ir1 C35 89.95(17) yes
C8 Ir1 C35 143.9(2) yes
C31 Ir1 C35 96.87(17) yes
C32 Ir1 C35 80.75(18) yes
N1 Ir1 C36 91.97(19) yes
C8 Ir1 C36 175.8(3) yes
C31 Ir1 C36 79.92(18) yes
C32 Ir1 C36 88.2(2) yes
C35 Ir1 C36 37.86(17) yes
Ir1 N1 C1 133.0(3) yes
Ir1 N1 C3 119.0(3) yes
C1 N1 C3 107.3(4) yes
C5 N2 C6 122.5(4) yes
C5 N2 C8 125.3(4) yes
C6 N2 C8 112.1(5) yes
C7 N3 C8 110.6(4) yes
C7 N3 C9 119.7(3) yes
C8 N3 C9 128.6(4) yes
C1 O1 C2 107.9(3) yes
O1 C1 N1 115.4(4) yes
O1 C1 C21 112.6(3) yes
N1 C1 C21 131.9(4) yes
O1 C2 C3 104.7(3) yes
O1 C2 H21 110.6 no
C3 C2 H21 112.1 no
O1 C2 H22 108.5 no
C3 C2 H22 109.4 no
H21 C2 H22 111.3 no
C2 C3 N1 103.7(3) yes
C2 C3 C4 112.8(4) yes
N1 C3 C4 113.3(4) yes
C2 C3 H31 109.6 no
N1 C3 H31 109.2 no
C4 C3 H31 108.2 no
C3 C4 C5 115.0(5) yes
C3 C4 H41 107.0 no
C5 C4 H41 107.2 no
C3 C4 H42 109.4 no
C5 C4 H42 110.1 no
H41 C4 H42 107.9 no
C4 C5 N2 113.6(5) yes
C4 C5 H51 107.5 no
N2 C5 H51 108.1 no
C4 C5 H52 110.3 no
N2 C5 H52 109.0 no
H51 C5 H52 108.2 no
N2 C6 C7 106.5(4) yes
N2 C6 H61 126.8 no
C7 C6 H61 126.7 no
N3 C7 C6 107.1(4) yes
N3 C7 H71 126.1 no
C6 C7 H71 126.8 no
Ir1 C8 N3 135.6(4) yes
Ir1 C8 N2 120.6(4) yes
N3 C8 N2 103.7(5) yes
N3 C9 C10 115.7(4) yes
N3 C9 C14 119.9(4) yes
C10 C9 C14 124.4(5) yes
C9 C10 C11 112.2(6) yes
C9 C10 C15 123.7(6) yes
C11 C10 C15 123.7(6) yes
C10 C11 C12 124.5(6) yes
C10 C11 H111 115.5 no
C12 C11 H111 120.0 no
C11 C12 C13 119.7(6) yes
C11 C12 H121 120.0 no
C13 C12 H121 120.3 no
C12 C13 C14 122.1(6) yes
C12 C13 H131 120.2 no
C14 C13 H131 117.7 no
C13 C14 C9 116.9(5) yes
C13 C14 C18 123.5(5) yes
C9 C14 C18 119.4(5) yes
C10 C15 C16 109.3(4) yes
C10 C15 C17 110.9(5) yes
C16 C15 C17 109.5(4) yes
C10 C15 H151 109.1 no
C16 C15 H151 108.6 no
C17 C15 H151 109.5 no
C15 C16 H161 110.0 no
C15 C16 H162 105.8 no
H161 C16 H162 111.9 no
C15 C16 H163 107.5 no
H161 C16 H163 112.4 no
H162 C16 H163 109.0 no
C15 C17 H171 111.1 no
C15 C17 H172 109.6 no
H171 C17 H172 108.3 no
C15 C17 H173 111.1 no
H171 C17 H173 109.4 no
H172 C17 H173 107.3 no
C14 C18 C19 113.6(4) yes
C14 C18 C20 111.1(6) yes
C19 C18 C20 107.8(6) yes
C14 C18 H181 109.0 no
C19 C18 H181 107.1 no
C20 C18 H181 108.1 no
C18 C19 H191 108.5 no
C18 C19 H192 110.9 no
H191 C19 H192 107.2 no
C18 C19 H193 112.9 no
H191 C19 H193 107.8 no
H192 C19 H193 109.3 no
C18 C20 H201 110.6 no
C18 C20 H202 110.2 no
H201 C20 H202 108.4 no
C18 C20 H203 110.1 no
H201 C20 H203 108.4 no
H202 C20 H203 109.0 no
C1 C21 C22 110.2(4) yes
C1 C21 C28 113.7(3) yes
C22 C21 C28 108.8(4) yes
C1 C21 C29 106.1(3) yes
C22 C21 C29 107.9(3) yes
C28 C21 C29 110.1(4) yes
C21 C22 C23 110.0(4) yes
C21 C22 H221 110.5 no
C23 C22 H221 107.6 no
C21 C22 H222 110.8 no
C23 C22 H222 109.2 no
H221 C22 H222 108.8 no
C22 C23 C24 109.2(5) yes
C22 C23 C30 109.9(4) yes
C24 C23 C30 109.5(5) yes
C22 C23 H231 109.0 no
C24 C23 H231 109.5 no
C30 C23 H231 109.7 no
C23 C24 C25 108.7(4) yes
C23 C24 H241 109.3 no
C25 C24 H241 110.0 no
C23 C24 H242 110.7 no
C25 C24 H242 107.8 no
H241 C24 H242 110.3 no
C24 C25 C26 110.0(5) yes
C24 C25 C29 109.1(5) yes
C26 C25 C29 109.7(4) yes
C24 C25 H251 108.1 no
C26 C25 H251 109.9 no
C29 C25 H251 110.0 no
C25 C26 C27 111.1(5) yes
C25 C26 H261 109.2 no
C27 C26 H261 108.3 no
C25 C26 H262 109.7 no
C27 C26 H262 109.1 no
H261 C26 H262 109.4 no
C26 C27 C28 110.6(4) yes
C26 C27 C30 107.8(5) yes
C28 C27 C30 110.1(5) yes
C26 C27 H271 111.7 no
C28 C27 H271 108.6 no
C30 C27 H271 108.0 no
C27 C28 C21 108.5(4) yes
C27 C28 H281 108.2 no
C21 C28 H281 110.8 no
C27 C28 H282 109.7 no
C21 C28 H282 109.7 no
H281 C28 H282 109.9 no
C21 C29 C25 110.0(4) yes
C21 C29 H291 109.8 no
C25 C29 H291 107.6 no
C21 C29 H292 108.4 no
C25 C29 H292 110.9 no
H291 C29 H292 110.0 no
C27 C30 C23 109.6(5) yes
C27 C30 H301 109.3 no
C23 C30 H301 110.1 no
C27 C30 H302 109.1 no
C23 C30 H302 110.4 no
H301 C30 H302 108.4 no
Ir1 C31 C32 71.1(3) yes
Ir1 C31 C38 112.4(3) yes
C32 C31 C38 125.5(4) yes
Ir1 C31 H311 111.6 no
C32 C31 H311 116.0 no
C38 C31 H311 112.3 no
Ir1 C32 C31 70.3(3) yes
Ir1 C32 C33 114.4(3) yes
C31 C32 C33 124.0(4) yes
Ir1 C32 H321 112.2 no
C31 C32 H321 115.7 no
C33 C32 H321 112.8 no
C32 C33 C34 111.6(4) yes
C32 C33 H331 111.3 no
C34 C33 H331 108.4 no
C32 C33 H332 109.4 no
C34 C33 H332 108.5 no
H331 C33 H332 107.7 no
C33 C34 C35 111.3(4) yes
C33 C34 H341 109.5 no
C35 C34 H341 107.9 no
C33 C34 H342 108.9 no
C35 C34 H342 111.3 no
H341 C34 H342 107.9 no
C34 C35 Ir1 110.4(2) yes
C34 C35 C36 125.6(5) yes
Ir1 C35 C36 73.4(3) yes
C34 C35 H351 113.9 no
Ir1 C35 H351 110.4 no
C36 C35 H351 114.6 no
Ir1 C36 C35 68.7(2) yes
Ir1 C36 C37 113.5(3) yes
C35 C36 C37 124.6(5) yes
Ir1 C36 H361 111.7 no
C35 C36 H361 115.5 no
C37 C36 H361 113.8 no
C36 C37 C38 111.7(4) yes
C36 C37 H371 107.5 no
C38 C37 H371 109.0 no
C36 C37 H372 109.7 no
C38 C37 H372 110.9 no
H371 C37 H372 107.9 no
C37 C38 C31 112.2(4) yes
C37 C38 H381 107.3 no
C31 C38 H381 108.1 no
C37 C38 H382 109.7 no
C31 C38 H382 110.5 no
H381 C38 H382 108.9 no
N4 Ir2 C69 155.6(2) yes
N4 Ir2 C70 166.1(3) yes
C69 Ir2 C70 37.4(3) yes
N4 Ir2 C73 90.25(18) yes
C69 Ir2 C73 96.74(19) yes
C70 Ir2 C73 80.5(2) yes
N4 Ir2 C74 91.6(2) yes
C69 Ir2 C74 80.4(2) yes
C70 Ir2 C74 87.4(2) yes
C73 Ir2 C74 37.2(2) yes
N4 Ir2 C46 90.3(2) yes
C69 Ir2 C46 96.9(2) yes
C70 Ir2 C46 91.4(3) yes
C73 Ir2 C46 145.36(19) yes
C74 Ir2 C46 176.9(2) yes
N4 Ir2 C69 155.6(2) yes
N4 Ir2 C70 166.1(3) yes
C69 Ir2 C70 37.4(3) yes
N4 Ir2 C73 90.25(18) yes
C69 Ir2 C73 96.74(19) yes
C70 Ir2 C73 80.5(2) yes
N4 Ir2 C74 91.6(2) yes
C69 Ir2 C74 80.4(2) yes
C70 Ir2 C74 87.4(2) yes
C73 Ir2 C74 37.2(2) yes
N4 Ir2 C146 92.8(3) yes
C69 Ir2 C146 95.0(2) yes
C70 Ir2 C146 88.7(3) yes
C73 Ir2 C146 144.1(3) yes
C74 Ir2 C146 175.4(3) yes
Ir2 N4 C39 133.4(4) yes
Ir2 N4 C41 116.9(4) yes
C39 N4 C41 109.4(5) yes
C39 O2 C40 107.8(4) yes
O2 C39 N4 115.4(5) yes
O2 C39 C59 112.9(4) yes
N4 C39 C59 131.5(5) yes
O2 C40 C41 104.5(4) yes
O2 C40 H401 110.4 no
C41 C40 H401 110.9 no
O2 C40 H402 110.3 no
C41 C40 H402 109.8 no
H401 C40 H402 110.8 no
C40 C41 N4 102.3(5) yes
C40 C41 C42 111.8(5) yes
N4 C41 C42 116.0(4) yes
C40 C41 H411 110.5 no
N4 C41 H411 108.6 no
C42 C41 H411 107.5 no
C41 C42 C43 114.5(5) yes
C41 C42 H421 109.7 no
C43 C42 H421 108.8 no
C41 C42 H422 108.0 no
C43 C42 H422 107.5 no
H421 C42 H422 108.0 no
C42 C43 H431 107.9 no
C42 C43 H432 109.9 no
H431 C43 H432 109.3 no
C42 C43 N5 111.0(5) yes
H431 C43 N5 107.8 no
H432 C43 N5 110.9 no
C42 C43 H431 107.9 no
C42 C43 H432 109.9 no
H431 C43 H432 109.3 no
C42 C43 N105 114.8(7) yes
H431 C43 N105 106.8 no
H432 C43 N105 108.1 no
C39 C59 C60 110.7(4) yes
C39 C59 C66 113.8(4) yes
C60 C59 C66 108.0(4) yes
C39 C59 C67 106.7(4) yes
C60 C59 C67 107.5(4) yes
C66 C59 C67 110.0(4) yes
C59 C60 C61 110.3(4) yes
C59 C60 H601 109.9 no
C61 C60 H601 108.4 no
C59 C60 H602 109.2 no
C61 C60 H602 110.4 no
H601 C60 H602 108.6 no
C60 C61 C62 109.6(5) yes
C60 C61 C68 110.1(4) yes
C62 C61 C68 108.6(5) yes
C60 C61 H611 109.5 no
C62 C61 H611 108.9 no
C68 C61 H611 110.1 no
C61 C62 C63 109.4(4) yes
C61 C62 H621 108.7 no
C63 C62 H621 110.1 no
C61 C62 H622 109.7 no
C63 C62 H622 110.0 no
H621 C62 H622 108.9 no
C62 C63 C64 111.5(6) yes
C62 C63 C67 109.8(6) yes
C64 C63 C67 109.6(5) yes
C62 C63 H631 107.4 no
C64 C63 H631 109.1 no
C67 C63 H631 109.5 no
C63 C64 C65 110.2(5) yes
C63 C64 H641 111.6 no
C65 C64 H641 109.0 no
C63 C64 H642 108.3 no
C65 C64 H642 106.4 no
H641 C64 H642 111.2 no
C64 C65 C66 108.4(5) yes
C64 C65 C68 108.8(5) yes
C66 C65 C68 109.4(5) yes
C64 C65 H651 111.4 no
C66 C65 H651 108.9 no
C68 C65 H651 109.9 no
C65 C66 C59 110.4(4) yes
C65 C66 H661 108.7 no
C59 C66 H661 109.5 no
C65 C66 H662 110.7 no
C59 C66 H662 109.4 no
H661 C66 H662 108.1 no
C63 C67 C59 109.4(4) yes
C63 C67 H671 109.3 no
C59 C67 H671 109.7 no
C63 C67 H672 109.9 no
C59 C67 H672 108.3 no
H671 C67 H672 110.2 no
C61 C68 C65 109.5(5) yes
C61 C68 H681 108.9 no
C65 C68 H681 107.8 no
C61 C68 H682 109.6 no
C65 C68 H682 111.7 no
H681 C68 H682 109.3 no
Ir2 C69 C70 73.0(4) yes
Ir2 C69 C76 111.6(3) yes
C70 C69 C76 124.7(5) yes
Ir2 C69 H691 112.5 no
C70 C69 H691 114.2 no
C76 C69 H691 113.6 no
Ir2 C70 C69 69.6(3) yes
Ir2 C70 C71 113.4(4) yes
C69 C70 C71 125.1(6) yes
Ir2 C70 H701 111.0 no
C69 C70 H701 115.0 no
C71 C70 H701 113.8 no
C70 C71 C72 111.0(5) yes
C70 C71 H711 108.0 no
C72 C71 H711 109.8 no
C70 C71 H712 110.6 no
C72 C71 H712 109.2 no
H711 C71 H712 108.1 no
C71 C72 C73 112.7(5) yes
C71 C72 H721 109.6 no
C73 C72 H721 109.4 no
C71 C72 H722 108.6 no
C73 C72 H722 107.7 no
H721 C72 H722 108.8 no
Ir2 C73 C72 110.1(3) yes
Ir2 C73 C74 73.0(3) yes
C72 C73 C74 125.7(5) yes
Ir2 C73 H731 111.4 no
C72 C73 H731 114.4 no
C74 C73 H731 113.8 no
Ir2 C74 C73 69.8(3) yes
Ir2 C74 C75 112.7(4) yes
C73 C74 C75 125.0(6) yes
Ir2 C74 H741 112.0 no
C73 C74 H741 115.3 no
C75 C74 H741 113.5 no
C74 C75 C76 111.6(5) yes
C74 C75 H751 109.4 no
C76 C75 H751 109.5 no
C74 C75 H752 107.8 no
C76 C75 H752 109.8 no
H751 C75 H752 108.7 no
C75 C76 C69 112.9(5) yes
C75 C76 H761 108.8 no
C69 C76 H761 108.8 no
C75 C76 H762 109.2 no
C69 C76 H762 108.4 no
H761 C76 H762 108.7 no
C43 N5 C44 123.64(8) yes
C43 N5 C46 123.92(8) yes
C44 N5 C46 112.40(7) yes
C45 N6 C46 112.01(8) yes
C45 N6 C47 123.96(8) yes
C46 N6 C47 123.84(8) yes
N5 C44 C45 106.20(9) yes
N5 C44 H441 126.7 no
C45 C44 H441 127.1 no
N6 C45 C44 107.44(9) yes
N6 C45 H451 126.1 no
C44 C45 H451 126.5 no
Ir2 C46 N6 138.79(8) yes
Ir2 C46 N5 119.63(8) yes
N6 C46 N5 101.55(7) yes
N6 C47 C48 119.98(8) yes
N6 C47 C52 120.29(8) yes
C48 C47 C52 119.71(7) yes
C47 C48 C49 119.91(8) yes
C47 C48 C53 120.12(8) yes
C49 C48 C53 119.89(8) yes
C48 C49 C50 120.18(9) yes
C48 C49 H491 120.8 no
C50 C49 H491 119.0 no
C49 C50 C51 120.32(9) yes
C49 C50 H501 119.3 no
C51 C50 H501 120.4 no
C50 C51 C52 120.26(9) yes
C50 C51 H511 122.9 no
C52 C51 H511 116.7 no
C47 C52 C51 119.58(8) yes
C47 C52 C56 120.32(8) yes
C51 C52 C56 119.43(9) yes
C48 C53 C54 111.72(10) yes
C48 C53 C55 111.75(10) yes
C54 C53 C55 111.68(10) yes
C48 C53 H531 108.4 no
C54 C53 H531 104.7 no
C55 C53 H531 108.2 no
C53 C54 H541 107.3 no
C53 C54 H542 102.9 no
H541 C54 H542 112.0 no
C53 C54 H543 109.2 no
H541 C54 H543 111.4 no
H542 C54 H543 113.5 no
C53 C55 H551 105.9 no
C53 C55 H552 103.2 no
H551 C55 H552 116.9 no
C53 C55 H553 100.6 no
H551 C55 H553 114.2 no
H552 C55 H553 113.5 no
C52 C56 C57 111.61(10) yes
C52 C56 C58 112.21(10) yes
C57 C56 C58 111.88(10) yes
C52 C56 H561 105.7 no
C57 C56 H561 106.9 no
C58 C56 H561 108.2 no
C56 C57 H571 106.1 no
C56 C57 H572 106.4 no
H571 C57 H572 107.9 no
C56 C57 H573 113.4 no
H571 C57 H573 111.8 no
H572 C57 H573 110.9 no
C56 C58 H581 104.2 no
C56 C58 H582 106.2 no
H581 C58 H582 116.3 no
C56 C58 H583 103.7 no
H581 C58 H583 108.8 no
H582 C58 H583 116.1 no
C43 N105 C144 123.58(9) yes
C43 N105 C146 123.90(8) yes
C144 N105 C146 112.44(9) yes
C145 N106 C146 111.95(8) yes
C145 N106 C147 123.77(10) yes
C146 N106 C147 123.58(9) yes
N105 C144 C145 106.27(9) yes
N105 C144 H1441 126.8 no
C145 C144 H1441 127.0 no
N106 C145 C144 107.54(9) yes
N106 C145 H1451 126.2 no
C144 C145 H1451 126.2 no
Ir2 C146 N105 119.52(9) yes
Ir2 C146 N106 138.55(9) yes
N105 C146 N106 101.51(8) yes
N106 C147 C148 120.04(8) yes
N106 C147 C152 119.96(8) yes
C148 C147 C152 119.98(8) yes
C147 C148 C149 119.97(8) yes
C147 C148 C153 120.04(8) yes
C149 C148 C153 119.98(8) yes
C148 C149 C150 120.00(9) yes
C148 C149 H1491 118.7 no
C150 C149 H1491 121.2 no
C149 C150 C151 120.02(9) yes
C149 C150 H1501 118.9 no
C151 C150 H1501 121.1 no
C150 C151 C152 120.01(9) yes
C150 C151 H1511 119.3 no
C152 C151 H1511 120.6 no
C147 C152 C151 120.00(8) yes
C147 C152 C156 120.00(8) yes
C151 C152 C156 119.99(8) yes
C148 C153 C154 111.83(10) yes
C148 C153 C155 111.79(10) yes
C154 C153 C155 111.80(10) yes
C148 C153 H1531 107.2 no
C154 C153 H1531 101.4 no
C155 C153 H1531 112.4 no
C153 C154 H1541 111.3 no
C153 C154 H1542 102.4 no
H1541 C154 H1542 109.5 no
C153 C154 H1543 114.5 no
H1541 C154 H1543 109.5 no
H1542 C154 H1543 109.5 no
C153 C155 H1551 111.1 no
C153 C155 H1552 105.6 no
H1551 C155 H1552 111.3 no
C153 C155 H1553 105.3 no
H1551 C155 H1553 111.6 no
H1552 C155 H1553 111.7 no
C152 C156 C157 111.79(10) yes
C152 C156 C158 111.80(10) yes
C157 C156 C158 111.79(10) yes
C152 C156 H1561 113.2 no
C157 C156 H1561 109.6 no
C158 C156 H1561 98.0 no
C156 C157 H1571 112.9 no
C156 C157 H1572 110.5 no
H1571 C157 H1572 109.5 no
C156 C157 H1573 104.9 no
H1571 C157 H1573 109.5 no
H1572 C157 H1573 109.5 no
C156 C158 H1581 113.1 no
C156 C158 H1582 98.6 no
H1581 C158 H1582 109.5 no
C156 C158 H1583 116.1 no
H1581 C158 H1583 109.5 no
H1582 C158 H1583 109.5 no
C77 B1 C85 111.5(3) yes
C77 B1 C93 109.8(3) yes
C85 B1 C93 108.9(4) yes
C77 B1 C101 106.0(4) yes
C85 B1 C101 109.6(3) yes
C93 B1 C101 111.0(3) yes
B1 C77 C78 120.9(4) yes
B1 C77 C82 123.7(4) yes
C78 C77 C82 115.4(4) yes
C77 C78 C79 121.5(4) yes
C77 C78 H781 118.6 no
C79 C78 H781 119.8 no
C78 C79 C80 122.0(4) yes
C78 C79 C83 121.8(4) yes
C80 C79 C83 116.1(4) yes
C78 C79 C80 122.0(4) yes
C78 C79 C183 115.2(4) yes
C80 C79 C183 122.6(4) yes
C79 C80 C81 117.3(4) yes
C79 C80 H801 120.6 no
C81 C80 H801 122.1 no
C80 C81 C82 120.8(4) yes
C80 C81 C84 120.8(4) yes
C82 C81 C84 118.3(4) yes
C81 C82 C77 122.9(4) yes
C81 C82 H821 118.3 no
C77 C82 H821 118.8 no
C81 C84 F4 112.4(4) yes
C81 C84 F5 112.0(5) yes
F4 C84 F5 104.0(5) yes
C81 C84 F6 113.6(4) yes
F4 C84 F6 104.7(5) yes
F5 C84 F6 109.4(5) yes
B1 C85 C86 120.3(4) yes
B1 C85 C90 123.8(4) yes
C86 C85 C90 115.8(4) yes
C85 C86 C87 122.4(4) yes
C85 C86 H861 119.1 no
C87 C86 H861 118.5 no
C86 C87 C88 121.2(4) yes
C86 C87 C91 118.6(5) yes
C88 C87 C91 120.2(4) yes
C87 C88 C89 117.5(4) yes
C87 C88 H881 120.9 no
C89 C88 H881 121.6 no
C88 C89 C90 121.6(4) yes
C88 C89 C92 119.3(4) yes
C90 C89 C92 119.1(4) yes
C85 C90 C89 121.6(4) yes
C85 C90 H901 118.9 no
C89 C90 H901 119.5 no
C87 C91 F7 111.3(4) yes
C87 C91 F8 112.4(4) yes
F7 C91 F8 106.4(5) yes
C87 C91 F9 113.8(5) yes
F7 C91 F9 106.9(4) yes
F8 C91 F9 105.5(4) yes
C89 C92 F10 111.4(4) yes
C89 C92 F11 110.5(4) yes
F10 C92 F11 105.0(4) yes
C89 C92 F12 113.7(4) yes
F10 C92 F12 109.1(5) yes
F11 C92 F12 106.6(4) yes
B1 C93 C94 120.5(3) yes
B1 C93 C98 124.5(4) yes
C94 C93 C98 114.8(3) yes
C93 C94 C95 122.9(4) yes
C93 C94 H941 119.0 no
C95 C94 H941 118.2 no
C94 C95 C96 120.5(5) yes
C94 C95 C99 121.6(4) yes
C96 C95 C99 117.8(4) yes
C95 C96 C97 118.1(4) yes
C95 C96 H961 121.0 no
C97 C96 H961 120.8 no
C96 C97 C98 121.0(4) yes
C96 C97 C100 119.7(3) yes
C98 C97 C100 119.3(3) yes
C96 C97 C98 121.0(4) yes
C96 C97 C200 117.1(5) yes
C98 C97 C200 121.4(5) yes
C93 C98 C97 122.6(4) yes
C93 C98 H981 119.5 no
C97 C98 H981 117.9 no
C95 C99 F13 112.5(6) yes
C95 C99 F14 114.1(4) yes
F13 C99 F14 106.0(6) yes
C95 C99 F15 113.5(5) yes
F13 C99 F15 105.1(5) yes
F14 C99 F15 104.8(6) yes
B1 C101 C102 122.9(3) yes
B1 C101 C106 120.7(4) yes
C102 C101 C106 115.7(4) yes
C101 C102 C103 122.2(4) yes
C101 C102 H1021 118.8 no
C103 C102 H1021 119.0 no
C102 C103 C104 120.6(4) yes
C102 C103 C107 117.9(3) yes
C104 C103 C107 121.5(4) yes
C102 C103 C104 120.6(4) yes
C102 C103 C207 122.7(4) yes
C104 C103 C207 116.6(4) yes
C103 C104 C105 118.5(5) yes
C103 C104 H1041 120.0 no
C105 C104 H1041 121.6 no
C104 C105 C106 119.2(4) yes
C104 C105 C108 119.4(4) yes
C106 C105 C108 121.3(4) yes
C101 C106 C105 123.7(4) yes
C101 C106 H1061 118.4 no
C105 C106 H1061 117.8 no
C105 C108 F22 112.5(5) yes
C105 C108 F23 113.8(5) yes
F22 C108 F23 106.1(6) yes
C105 C108 F24 112.8(5) yes
F22 C108 F24 106.9(6) yes
F23 C108 F24 104.0(5) yes
C79 C83 F1 109.48(9) yes
C79 C83 F2 109.52(9) yes
F1 C83 F2 109.51(9) yes
C79 C83 F3 109.56(9) yes
F1 C83 F3 109.38(9) yes
F2 C83 F3 109.39(9) yes
C79 C183 F101 109.52(9) yes
C79 C183 F102 109.51(9) yes
F101 C183 F102 109.44(9) yes
C79 C183 F103 109.48(9) yes
F101 C183 F103 109.46(9) yes
F102 C183 F103 109.42(9) yes
C97 C100 F16 109.54(9) yes
C97 C100 F17 109.54(9) yes
F16 C100 F17 109.40(9) yes
C97 C100 F18 109.48(9) yes
F16 C100 F18 109.42(9) yes
F17 C100 F18 109.46(9) yes
C97 C200 F116 109.46(9) yes
C97 C200 F117 109.49(9) yes
F116 C200 F117 109.48(9) yes
C97 C200 F118 109.46(9) yes
F116 C200 F118 109.47(9) yes
F117 C200 F118 109.47(9) yes
C103 C107 F19 109.51(9) yes
C103 C107 F20 109.51(9) yes
F19 C107 F20 109.41(9) yes
C103 C107 F21 109.53(9) yes
F19 C107 F21 109.44(9) yes
F20 C107 F21 109.43(9) yes
C103 C207 F119 109.49(9) yes
C103 C207 F120 109.47(9) yes
F119 C207 F120 109.46(9) yes
C103 C207 F121 109.49(9) yes
F119 C207 F121 109.47(9) yes
F120 C207 F121 109.45(9) yes
C109 B2 C117 106.7(4) yes
C109 B2 C125 110.0(4) yes
C117 B2 C125 111.7(4) yes
C109 B2 C133 111.4(4) yes
C117 B2 C133 110.0(4) yes
C125 B2 C133 107.1(4) yes
B2 C109 C110 123.9(4) yes
B2 C109 C114 121.5(5) yes
C110 C109 C114 114.6(5) yes
C109 C110 C111 122.4(4) yes
C109 C110 H1101 119.4 no
C111 C110 H1101 118.1 no
C110 C111 C112 121.8(5) yes
C110 C111 C115 118.3(5) yes
C112 C111 C115 119.9(5) yes
C111 C112 C113 117.1(5) yes
C111 C112 H1121 121.8 no
C113 C112 H1121 121.0 no
C112 C113 C114 121.4(5) yes
C112 C113 C116 116.4(4) yes
C114 C113 C116 122.2(4) yes
C112 C113 C114 121.4(5) yes
C112 C113 C216 121.1(4) yes
C114 C113 C216 116.7(4) yes
C109 C114 C113 122.6(5) yes
C109 C114 H1141 117.5 no
C113 C114 H1141 119.9 no
C111 C115 F25 113.4(6) yes
C111 C115 F26 113.6(6) yes
F25 C115 F26 106.9(7) yes
C111 C115 F27 113.1(5) yes
F25 C115 F27 102.6(6) yes
F26 C115 F27 106.3(6) yes
B2 C117 C118 122.2(4) yes
B2 C117 C122 120.6(3) yes
C118 C117 C122 116.5(4) yes
C117 C118 C119 122.0(4) yes
C117 C118 H1181 118.5 no
C119 C118 H1181 119.5 no
C118 C119 C120 121.3(4) yes
C118 C119 C123 120.3(4) yes
C120 C119 C123 118.4(4) yes
C119 C120 C121 118.3(4) yes
C119 C120 H1201 121.4 no
C121 C120 H1201 120.2 no
C120 C121 C122 119.9(4) yes
C120 C121 C124 121.1(5) yes
C122 C121 C124 118.9(4) yes
C121 C122 C117 122.0(4) yes
C121 C122 H1221 119.4 no
C117 C122 H1221 118.7 no
C119 C123 F31 111.6(5) yes
C119 C123 F32 113.9(5) yes
F31 C123 F32 107.0(6) yes
C119 C123 F33 113.7(5) yes
F31 C123 F33 105.0(6) yes
F32 C123 F33 105.0(5) yes
C121 C124 F34 113.2(5) yes
C121 C124 F35 113.4(5) yes
F34 C124 F35 104.6(6) yes
C121 C124 F36 114.4(5) yes
F34 C124 F36 102.5(5) yes
F35 C124 F36 107.6(6) yes
B2 C125 C126 122.8(5) yes
B2 C125 C130 122.1(4) yes
C126 C125 C130 115.1(4) yes
C125 C126 C127 122.0(5) yes
C125 C126 H1261 119.2 no
C127 C126 H1261 118.9 no
C126 C127 C128 120.9(5) yes
C126 C127 C131 117.1(4) yes
C128 C127 C131 122.0(3) yes
C126 C127 C128 120.9(5) yes
C126 C127 C231 117.6(5) yes
C128 C127 C231 120.8(4) yes
C127 C128 C129 117.2(4) yes
C127 C128 H1281 121.4 no
C129 C128 H1281 121.4 no
C128 C129 C130 121.9(5) yes
C128 C129 C132 117.4(4) yes
C130 C129 C132 120.8(5) yes
C125 C130 C129 122.5(5) yes
C125 C130 H1301 118.8 no
C129 C130 H1301 118.6 no
C129 C132 F40 111.7(7) yes
C129 C132 F41 113.0(5) yes
F40 C132 F41 106.8(7) yes
C129 C132 F42 111.1(6) yes
F40 C132 F42 107.1(6) yes
F41 C132 F42 106.9(7) yes
B2 C133 C134 120.1(4) yes
B2 C133 C138 124.1(4) yes
C134 C133 C138 115.6(4) yes
C133 C134 C135 122.0(5) yes
C133 C134 H1341 119.3 no
C135 C134 H1341 118.7 no
C134 C135 C136 120.4(5) yes
C134 C135 C139 117.9(5) yes
C136 C135 C139 121.7(5) yes
C135 C136 C137 118.3(5) yes
C135 C136 H1361 120.9 no
C137 C136 H1361 120.7 no
C136 C137 C138 120.5(5) yes
C136 C137 C140 119.7(5) yes
C138 C137 C140 119.8(5) yes
C133 C138 C137 123.1(5) yes
C133 C138 H1381 118.9 no
C137 C138 H1381 118.0 no
C135 C139 F43 113.1(5) yes
C135 C139 F44 112.8(5) yes
F43 C139 F44 105.0(6) yes
C135 C139 F45 111.6(6) yes
F43 C139 F45 108.0(6) yes
F44 C139 F45 105.8(6) yes
C137 C140 F46 110.1(5) yes
C137 C140 F47 108.9(5) yes
F46 C140 F47 103.8(5) yes
C137 C140 F48 114.2(5) yes
F46 C140 F48 110.0(5) yes
F47 C140 F48 109.4(6) yes
C113 C116 F28 109.59(9) yes
C113 C116 F29 109.45(9) yes
F28 C116 F29 109.39(9) yes
C113 C116 F30 109.52(9) yes
F28 C116 F30 109.39(9) yes
F29 C116 F30 109.50(9) yes
C113 C216 F128 109.43(9) yes
C113 C216 F129 109.50(9) yes
F128 C216 F129 109.45(9) yes
C113 C216 F130 109.60(9) yes
F128 C216 F130 109.43(9) yes
F129 C216 F130 109.41(9) yes
C127 C131 F37 109.51(9) yes
C127 C131 F38 109.50(9) yes
F37 C131 F38 109.42(9) yes
C127 C131 F39 109.45(9) yes
F37 C131 F39 109.45(9) yes
F38 C131 F39 109.50(9) yes
C127 C231 F137 109.44(9) yes
C127 C231 F138 109.48(9) yes
F137 C231 F138 109.48(9) yes
C127 C231 F139 109.52(9) yes
F137 C231 F139 109.46(9) yes
F138 C231 F139 109.45(9) yes

loop_
_geom_bond_atom_site_label_1
_geom_bond_atom_site_label_2
_geom_bond_distance
_geom_bond_publ_flag
Ir1 N1 2.131(4) yes
Ir1 C8 2.077(6) yes
Ir1 C31 2.118(4) yes
Ir1 C32 2.128(5) yes
Ir1 C35 2.140(4) yes
Ir1 C36 2.201(5) yes
N1 C1 1.317(6) yes
N1 C3 1.487(6) yes
N2 C5 1.463(7) yes
N2 C6 1.388(6) yes
N2 C8 1.349(7) yes
N3 C7 1.394(5) yes
N3 C8 1.375(7) yes
N3 C9 1.474(6) yes
O1 C1 1.352(5) yes
O1 C2 1.435(6) yes
C1 C21 1.493(6) yes
C2 C3 1.528(6) yes
C2 H21 0.986 no
C2 H22 0.966 no
C3 C4 1.508(6) yes
C3 H31 0.979 no
C4 C5 1.525(7) yes
C4 H41 0.985 no
C4 H42 0.964 no
C5 H51 0.963 no
C5 H52 0.971 no
C6 C7 1.338(9) yes
C6 H61 0.936 no
C7 H71 0.944 no
C9 C10 1.484(9) yes
C9 C14 1.387(6) yes
C10 C11 1.402(8) yes
C10 C15 1.451(9) yes
C11 C12 1.381(8) yes
C11 H111 0.958 no
C12 C13 1.376(9) yes
C12 H121 0.947 no
C13 C14 1.396(8) yes
C13 H131 0.922 no
C14 C18 1.509(8) yes
C15 C16 1.532(7) yes
C15 C17 1.533(8) yes
C15 H151 0.997 no
C16 H161 0.976 no
C16 H162 0.975 no
C16 H163 0.963 no
C17 H171 0.985 no
C17 H172 0.984 no
C17 H173 0.972 no
C18 C19 1.531(10) yes
C18 C20 1.581(10) yes
C18 H181 0.969 no
C19 H191 0.982 no
C19 H192 0.973 no
C19 H193 0.971 no
C20 H201 0.979 no
C20 H202 0.966 no
C20 H203 0.963 no
C21 C22 1.552(7) yes
C21 C28 1.527(6) yes
C21 C29 1.556(5) yes
C22 C23 1.536(7) yes
C22 H221 0.969 no
C22 H222 0.956 no
C23 C24 1.538(7) yes
C23 C30 1.506(10) yes
C23 H231 0.963 no
C24 C25 1.540(8) yes
C24 H241 0.973 no
C24 H242 0.960 no
C25 C26 1.488(10) yes
C25 C29 1.519(7) yes
C25 H251 0.976 no
C26 C27 1.519(8) yes
C26 H261 0.984 no
C26 H262 0.979 no
C27 C28 1.538(7) yes
C27 C30 1.544(9) yes
C27 H271 0.978 no
C28 H281 0.979 no
C28 H282 0.981 no
C29 H291 0.955 no
C29 H292 0.977 no
C30 H301 0.957 no
C30 H302 0.975 no
C31 C32 1.405(8) yes
C31 C38 1.509(6) yes
C31 H311 0.990 no
C32 C33 1.525(7) yes
C32 H321 0.983 no
C33 C34 1.530(7) yes
C33 H331 0.971 no
C33 H332 0.978 no
C34 C35 1.530(6) yes
C34 H341 0.980 no
C34 H342 0.980 no
C35 C36 1.410(7) yes
C35 H351 0.968 no
C36 C37 1.505(8) yes
C36 H361 0.965 no
C37 C38 1.543(6) yes
C37 H371 0.970 no
C37 H372 0.960 no
C38 H381 0.969 no
C38 H382 0.970 no
Ir2 N4 2.145(5) yes
Ir2 C69 2.111(6) yes
Ir2 C70 2.154(6) yes
Ir2 C73 2.166(5) yes
Ir2 C74 2.208(7) yes
Ir2 C46 2.043(4) yes
Ir2 N4 2.145(5) yes
Ir2 C69 2.111(6) yes
Ir2 C70 2.154(6) yes
Ir2 C73 2.166(5) yes
Ir2 C74 2.208(7) yes
Ir2 C146 2.029(5) yes
N4 C39 1.266(7) yes
N4 C41 1.483(7) yes
O2 C39 1.353(6) yes
O2 C40 1.435(8) yes
C39 C59 1.497(7) yes
C40 C41 1.532(8) yes
C40 H401 0.972 no
C40 H402 0.972 no
C41 C42 1.526(8) yes
C41 H411 0.983 no
C42 C43 1.547(9) yes
C42 H421 0.960 no
C42 H422 0.970 no
C43 H431 0.970 no
C43 H432 0.967 no
C43 N5 1.469(6) yes
C43 H431 0.970 no
C43 H432 0.967 no
C43 N105 1.471(8) yes
C59 C60 1.554(7) yes
C59 C66 1.532(6) yes
C59 C67 1.552(6) yes
C60 C61 1.520(9) yes
C60 H601 0.955 no
C60 H602 0.969 no
C61 C62 1.545(7) yes
C61 C68 1.531(9) yes
C61 H611 0.987 no
C62 C63 1.501(9) yes
C62 H621 0.960 no
C62 H622 0.967 no
C63 C64 1.465(12) yes
C63 C67 1.538(9) yes
C63 H631 0.972 no
C64 C65 1.573(9) yes
C64 H641 0.968 no
C64 H642 0.979 no
C65 C66 1.533(7) yes
C65 C68 1.526(9) yes
C65 H651 0.984 no
C66 H661 0.973 no
C66 H662 0.972 no
C67 H671 0.956 no
C67 H672 0.968 no
C68 H681 0.979 no
C68 H682 0.985 no
C69 C70 1.370(9) yes
C69 C76 1.510(8) yes
C69 H691 0.978 no
C70 C71 1.545(9) yes
C70 H701 0.981 no
C71 C72 1.539(9) yes
C71 H711 0.972 no
C71 H712 0.962 no
C72 C73 1.494(8) yes
C72 H721 0.980 no
C72 H722 0.975 no
C73 C74 1.395(9) yes
C73 H731 0.983 no
C74 C75 1.513(9) yes
C74 H741 0.974 no
C75 C76 1.538(7) yes
C75 H751 0.962 no
C75 H752 0.966 no
C76 H761 0.961 no
C76 H762 0.954 no
N5 C44 1.385(5) yes
N5 C46 1.375(4) yes
N6 C45 1.361(5) yes
N6 C46 1.396(4) yes
N6 C47 1.425(5) yes
C44 C45 1.350(5) yes
C44 H441 0.939 no
C45 H451 0.925 no
C47 C48 1.386(6) yes
C47 C52 1.473(5) yes
C48 C49 1.397(6) yes
C48 C53 1.527(7) yes
C49 C50 1.397(6) yes
C49 H491 0.950 no
C50 C51 1.432(6) yes
C50 H501 0.951 no
C51 C52 1.341(5) yes
C51 H511 0.957 no
C52 C56 1.559(6) yes
C53 C54 1.561(8) yes
C53 C55 1.567(8) yes
C53 H531 0.981 no
C54 H541 0.960 no
C54 H542 0.960 no
C54 H543 0.960 no
C55 H551 0.960 no
C55 H552 0.960 no
C55 H553 0.960 no
C56 C57 1.533(6) yes
C56 C58 1.527(7) yes
C56 H561 0.986 no
C57 H571 0.965 no
C57 H572 0.959 no
C57 H573 0.960 no
C58 H581 0.960 no
C58 H582 0.960 no
C58 H583 0.960 no
N105 C144 1.369(8) yes
N105 C146 1.385(6) yes
N106 C145 1.371(7) yes
N106 C146 1.375(7) yes
N106 C147 1.400(9) yes
C144 C145 1.340(7) yes
C144 H1441 0.933 no
C145 H1451 0.928 no
C147 C148 1.399(8) yes
C147 C152 1.401(8) yes
C148 C149 1.400(8) yes
C148 C153 1.542(10) yes
C149 C150 1.395(8) yes
C149 H1491 0.932 no
C150 C151 1.403(8) yes
C150 H1501 0.932 no
C151 C152 1.394(8) yes
C151 H1511 0.933 no
C152 C156 1.543(10) yes
C153 C154 1.537(10) yes
C153 C155 1.545(10) yes
C153 H1531 0.979 no
C154 H1541 0.960 no
C154 H1542 0.960 no
C154 H1543 0.960 no
C155 H1551 0.960 no
C155 H1552 0.960 no
C155 H1553 0.960 no
C156 C157 1.541(10) yes
C156 C158 1.541(10) yes
C156 H1561 0.984 no
C157 H1571 0.960 no
C157 H1572 0.960 no
C157 H1573 0.960 no
C158 H1581 0.960 no
C158 H1582 0.960 no
C158 H1583 0.960 no
B1 C77 1.657(7) yes
B1 C85 1.639(6) yes
B1 C93 1.652(5) yes
B1 C101 1.641(7) yes
C77 C78 1.407(6) yes
C77 C82 1.396(6) yes
C78 C79 1.392(6) yes
C78 H781 0.936 no
C79 C80 1.385(7) yes
C79 C83 1.558(6) yes
C79 C80 1.385(7) yes
C79 C183 1.563(7) yes
C80 C81 1.385(7) yes
C80 H801 0.932 no
C81 C82 1.396(6) yes
C81 C84 1.501(7) yes
C82 H821 0.925 no
C84 F4 1.315(7) yes
C84 F5 1.347(7) yes
C84 F6 1.321(6) yes
C85 C86 1.403(6) yes
C85 C90 1.405(6) yes
C86 C87 1.392(6) yes
C86 H861 0.928 no
C87 C88 1.383(7) yes
C87 C91 1.493(6) yes
C88 C89 1.394(6) yes
C88 H881 0.932 no
C89 C90 1.394(5) yes
C89 C92 1.522(6) yes
C90 H901 0.924 no
C91 F7 1.330(5) yes
C91 F8 1.336(7) yes
C91 F9 1.327(6) yes
C92 F10 1.332(6) yes
C92 F11 1.353(5) yes
C92 F12 1.315(7) yes
C93 C94 1.402(7) yes
C93 C98 1.406(5) yes
C94 C95 1.394(5) yes
C94 H941 0.916 no
C95 C96 1.386(7) yes
C95 C99 1.472(8) yes
C96 C97 1.380(7) yes
C96 H961 0.923 no
C97 C98 1.390(5) yes
C97 C100 1.590(5) yes
C97 C98 1.390(5) yes
C97 C200 1.535(8) yes
C98 H981 0.935 no
C99 F13 1.367(9) yes
C99 F14 1.339(8) yes
C99 F15 1.343(7) yes
C101 C102 1.378(6) yes
C101 C106 1.395(5) yes
C102 C103 1.412(7) yes
C102 H1021 0.938 no
C103 C104 1.378(6) yes
C103 C107 1.571(5) yes
C103 C104 1.378(6) yes
C103 C207 1.524(7) yes
C104 C105 1.403(7) yes
C104 H1041 0.935 no
C105 C106 1.387(6) yes
C105 C108 1.485(6) yes
C106 H1061 0.931 no
C108 F22 1.292(8) yes
C108 F23 1.305(7) yes
C108 F24 1.337(7) yes
C83 F1 1.298(6) yes
C83 F2 1.305(8) yes
C83 F3 1.292(7) yes
C183 F101 1.312(8) yes
C183 F102 1.295(9) yes
C183 F103 1.324(8) yes
C100 F16 1.308(5) yes
C100 F17 1.285(6) yes
C100 F18 1.282(5) yes
C200 F116 1.283(10) yes
C200 F117 1.291(9) yes
C200 F118 1.283(9) yes
C107 F19 1.304(6) yes
C107 F20 1.303(6) yes
C107 F21 1.320(7) yes
C207 F119 1.319(9) yes
C207 F120 1.312(8) yes
C207 F121 1.309(9) yes
B2 C109 1.632(8) yes
B2 C117 1.630(7) yes
B2 C125 1.653(6) yes
B2 C133 1.651(7) yes
C109 C110 1.399(7) yes
C109 C114 1.417(7) yes
C110 C111 1.395(7) yes
C110 H1101 0.925 no
C111 C112 1.373(7) yes
C111 C115 1.500(8) yes
C112 C113 1.397(7) yes
C112 H1121 0.931 no
C113 C114 1.379(7) yes
C113 C116 1.541(6) yes
C113 C114 1.379(7) yes
C113 C216 1.592(7) yes
C114 H1141 0.926 no
C115 F25 1.331(9) yes
C115 F26 1.307(8) yes
C115 F27 1.334(7) yes
C117 C118 1.391(5) yes
C117 C122 1.383(6) yes
C118 C119 1.394(7) yes
C118 H1181 0.925 no
C119 C120 1.375(7) yes
C119 C123 1.492(6) yes
C120 C121 1.385(6) yes
C120 H1201 0.926 no
C121 C122 1.423(7) yes
C121 C124 1.477(7) yes
C122 H1221 0.919 no
C123 F31 1.332(8) yes
C123 F32 1.319(8) yes
C123 F33 1.330(7) yes
C124 F34 1.354(6) yes
C124 F35 1.291(8) yes
C124 F36 1.326(7) yes
C125 C126 1.406(7) yes
C125 C130 1.403(7) yes
C126 C127 1.399(6) yes
C126 H1261 0.927 no
C127 C128 1.396(8) yes
C127 C131 1.590(6) yes
C127 C128 1.396(8) yes
C127 C231 1.585(8) yes
C128 C129 1.379(8) yes
C128 H1281 0.932 no
C129 C130 1.381(6) yes
C129 C132 1.520(8) yes
C130 H1301 0.930 no
C132 F40 1.309(10) yes
C132 F41 1.319(9) yes
C132 F42 1.345(8) yes
C133 C134 1.409(7) yes
C133 C138 1.399(7) yes
C134 C135 1.396(7) yes
C134 H1341 0.915 no
C135 C136 1.390(8) yes
C135 C139 1.503(8) yes
C136 C137 1.399(8) yes
C136 H1361 0.923 no
C137 C138 1.371(7) yes
C137 C140 1.511(8) yes
C138 H1381 0.931 no
C139 F43 1.308(7) yes
C139 F44 1.330(9) yes
C139 F45 1.341(7) yes
C140 F46 1.356(6) yes
C140 F47 1.372(7) yes
C140 F48 1.298(8) yes
C116 F28 1.327(7) yes
C116 F29 1.312(7) yes
C116 F30 1.304(7) yes
C216 F128 1.284(8) yes
C216 F129 1.311(9) yes
C216 F130 1.325(9) yes
C131 F37 1.299(7) yes
C131 F38 1.316(6) yes
C131 F39 1.309(8) yes
C231 F137 1.284(9) yes
C231 F138 1.301(9) yes
C231 F139 1.299(10) yes

loop_
_geom_hbond_atom_site_label_D
_geom_hbond_atom_site_label_H
_geom_hbond_atom_site_label_A
_geom_hbond_site_symmetry_A
_geom_hbond_angle_DHA
_geom_hbond_distance_DH
_geom_hbond_distance_HA
_geom_hbond_distance_DA
_geom_hbond_publ_flag
C31 H311 C9 . 140.22(15) 0.990 2.453 3.275(9) yes
C69 H691 C48 . 160.4(2) 0.978 2.421 3.358(9) yes
C69 H691 C148 . 162.5(3) 0.978 2.510 3.455(9) yes
C50 H501 C125 1_464 170.23(19) 0.951 2.592 3.533(9) yes
C150 H501 C125 1_464 161.6(9) 1.102 2.592 3.654(9) yes
C54 H543 C145 . 133.3(3) 0.960 2.390 3.128(9) yes
C157 H561 C52 . 122.9(20) 0.739 2.057 2.535(9) yes
C157 H561 C151 . 122(2) 0.739 2.371 2.829(9) yes
C58 H583 C44 . 148.43(19) 0.960 2.556 3.411(9) yes
C58 H583 C45 . 155.6(2) 0.960 2.154 3.054(9) yes
C58 H583 C145 . 152.1(3) 0.960 2.481 3.360(9) yes
C51 H1511 C157 . 120.3(10) 1.038 2.441 3.098(9) yes
C154 H1543 N6 . 126.5(8) 0.960 2.156 2.834(9) yes
C154 H1543 C45 . 131.9(10) 0.960 2.094 2.827(9) yes
C154 H1543 N106 . 126.2(8) 0.960 1.900 2.585(9) yes
C154 H1543 C144 . 158.3(8) 0.960 2.439 3.350(9) yes
C154 H1543 C145 . 133.2(12) 0.960 1.755 2.512(9) yes
C158 H1583 N5 . 149.0(4) 0.960 2.430 3.291(9) yes
C158 H1583 C44 . 172.3(5) 0.960 1.978 2.933(9) yes
C158 H1583 C45 . 141.5(10) 0.960 1.608 2.434(9) yes
C158 H1583 C46 . 126.0(5) 0.960 2.478 3.140(9) yes
C158 H1583 N105 . 150.2(4) 0.960 2.499 3.367(9) yes
C158 H1583 N106 . 122.4(6) 0.960 2.098 2.736(9) yes
C158 H1583 C144 . 176.3(6) 0.960 2.251 3.210(9) yes
C158 H1583 C145 . 143.8(8) 0.960 1.954 2.787(9) yes
C158 H1583 C146 . 127.1(4) 0.960 2.548 3.219(9) yes
C90 H901 C78 . 132.00(15) 0.924 2.509 3.202(9) yes
C138 H1381 C114 . 131.20(18) 0.931 2.489 3.180(9) yes
